data_7014359
loop_
_publ_author_name
'Li, Xiong'
'Li, Yan'
'Yang, Wei-Ping'
'Chen, Yuan-Yin'
'Gong, Shu-Ling'

_publ_section_title
;
 Different metal-ion-induced dimeric self-assembling cavities based on
 thiacalix[4]benzocrown-4 isomers.
;
_journal_issue 2
_journal_name_full 'Dalton transactions (Cambridge, England : 2003)'
_journal_page_first 367
_journal_page_last 376
_journal_paper_doi 10.1039/c0dt00543f
_journal_volume 40
_journal_year 2011
_chemical_formula_sum 'C116 H124 Ag2 Cl12 N6 O26 S8'
_chemical_formula_weight 2915.83
_chemical_name_common
;
1,3-alternate-thiacalix[4]-o-benzocrown-4 silver
picrate complex
;
_chemical_name_systematic
; 
1,3-alternate-5,11,17,23-Tetra-tert-butyl-25,27-[1,2-
bis(oxyethoxy)benzene]-2,8,14,20
-tetra-thiacalix[4]arene silver picrate complex 
;
_space_group_IT_number 2
_symmetry_cell_setting triclinic
_symmetry_space_group_name_Hall '-P 1'
_symmetry_space_group_name_H-M 'P -1'
_atom_sites_solution_hydrogens geom
_atom_sites_solution_primary direct
_atom_sites_solution_secondary difmap
_audit_creation_method SHELXL-97
_cell_angle_alpha 74.579(2)
_cell_angle_beta 75.176(2)
_cell_angle_gamma 77.048(2)
_cell_formula_units_Z 2
_cell_length_a 13.9789(13)
_cell_length_b 19.0304(18)
_cell_length_c 26.184(3)
_cell_measurement_reflns_used 9133
_cell_measurement_temperature 150(2)
_cell_measurement_theta_max 25.16
_cell_measurement_theta_min 2.25
_cell_volume 6399.6(11)
_computing_cell_refinement 'Bruker SMART'
_computing_data_collection 'Bruker SMART'
_computing_data_reduction 'Bruker SAINT'
_computing_molecular_graphics 'Bruker SHELXTL'
_computing_publication_material 'Bruker SHELXTL'
_computing_structure_refinement 'SHELXL-97 (Sheldrick, 1997)'
_computing_structure_solution 'SHELXS-97 (Sheldrick, 1990)'
_diffrn_ambient_temperature 150(2)
_diffrn_measured_fraction_theta_full 0.967
_diffrn_measured_fraction_theta_max 0.967
_diffrn_measurement_device_type 'CCD area detector'
_diffrn_measurement_method 'phi and omega scans'
_diffrn_radiation_monochromator graphite
_diffrn_radiation_source 'fine-focus sealed tube'
_diffrn_radiation_type MoK\a
_diffrn_radiation_wavelength 0.71073
_diffrn_reflns_av_R_equivalents 0.0415
_diffrn_reflns_av_sigmaI/netI 0.0438
_diffrn_reflns_limit_h_max 17
_diffrn_reflns_limit_h_min -17
_diffrn_reflns_limit_k_max 23
_diffrn_reflns_limit_k_min -23
_diffrn_reflns_limit_l_max 32
_diffrn_reflns_limit_l_min -32
_diffrn_reflns_number 96956
_diffrn_reflns_theta_full 26.01
_diffrn_reflns_theta_max 26.01
_diffrn_reflns_theta_min 1.58
_exptl_absorpt_coefficient_mu 0.759
_exptl_absorpt_correction_T_max 0.9280
_exptl_absorpt_correction_T_min 0.8630
_exptl_absorpt_correction_type multi-scan
_exptl_absorpt_process_details 'SADABS, Sheldrick,1997'
_exptl_crystal_colour yellow
_exptl_crystal_density_diffrn 1.513
_exptl_crystal_density_method 'not measured'
_exptl_crystal_description block
_exptl_crystal_F_000 2992
_exptl_crystal_size_max 0.20
_exptl_crystal_size_mid 0.10
_exptl_crystal_size_min 0.10
_refine_diff_density_max 1.380
_refine_diff_density_min -1.617
_refine_diff_density_rms 0.127
_refine_ls_extinction_method none
_refine_ls_goodness_of_fit_ref 1.068
_refine_ls_hydrogen_treatment mixed
_refine_ls_matrix_type full
_refine_ls_number_parameters 1556
_refine_ls_number_reflns 24360
_refine_ls_number_restraints 61
_refine_ls_restrained_S_all 1.075
_refine_ls_R_factor_all 0.0848
_refine_ls_R_factor_gt 0.0621
_refine_ls_shift/su_max 0.003
_refine_ls_shift/su_mean 0.000
_refine_ls_structure_factor_coef Fsqd
_refine_ls_weighting_details 'calc w=1/[\s^2^(Fo^2^)+(0.0533P)^2^+41.0570P] where P=(Fo^2^+2Fc^2^)/3'
_refine_ls_weighting_scheme calc
_refine_ls_wR_factor_gt 0.1383
_refine_ls_wR_factor_ref 0.1627
_reflns_number_gt 19351
_reflns_number_total 24360
_reflns_threshold_expression >2sigma(I)
_cod_data_source_file C0DT00543F.TXT
_cod_data_source_block CCDC-740899
_cod_depositor_comments
;
The following automatic conversions were performed:
'_symmetry_cell_setting' value 'Triclinic' changed to 'triclinic'
according to '/home/saulius/struct/CIF-dictionaries/cif_core.dic'
dictionary named 'cif_core.dic' version 2.4.1 from
2010-06-29.

'_exptl_absorpt_correction_type' value 'Multi-scan' changed
to 'multi-scan' according to
'/home/saulius/struct/CIF-dictionaries/cif_core.dic' dictionary named
'cif_core.dic' version 2.4.1 from 2010-06-29.

Automatic conversion script
Id: cif_fix_enum 1555 2011-01-17 13:19:09Z saulius 
;
_cod_original_cell_volume 6399.5(10)
_cod_original_sg_symbol_H-M P-1
_cod_database_code 7014359

loop_
_symmetry_equiv_pos_as_xyz
'x, y, z'
'-x, -y, -z'

loop_
_atom_site_label
_atom_site_type_symbol
_atom_site_fract_x
_atom_site_fract_y
_atom_site_fract_z
_atom_site_U_iso_or_equiv
_atom_site_adp_type
_atom_site_occupancy
_atom_site_symmetry_multiplicity
_atom_site_calc_flag
_atom_site_refinement_flags
_atom_site_disorder_assembly
_atom_site_disorder_group
Ag1 Ag 0.77550(3) 0.17612(2) 0.326733(15) 0.02002(10) Uani 1 1 d . . .
Ag2 Ag 1.22509(3) 0.33456(2) 0.163822(15) 0.02123(10) Uani 1 1 d . . .
C1 C 0.8269(4) 0.4384(3) 0.45532(19) 0.0192(10) Uani 1 1 d . . .
C2 C 0.7239(4) 0.4614(3) 0.47074(19) 0.0198(10) Uani 1 1 d . . .
C3 C 0.6859(4) 0.5334(3) 0.4774(2) 0.0224(11) Uani 1 1 d . . .
H3 H 0.6154 0.5481 0.4876 0.027 Uiso 1 1 calc R . .
C4 C 0.7490(4) 0.5841(3) 0.4695(2) 0.0237(11) Uani 1 1 d . A .
C5 C 0.8513(4) 0.5608(3) 0.4542(2) 0.0208(11) Uani 1 1 d . . .
H5 H 0.8956 0.5948 0.4482 0.025 Uiso 1 1 calc R . .
C6 C 0.8912(4) 0.4895(3) 0.44720(19) 0.0216(11) Uani 1 1 d . . .
C7 C 0.7063(4) 0.6624(3) 0.4776(2) 0.0342(14) Uani 1 1 d D . .
C8 C 0.6287(8) 0.6962(8) 0.4405(5) 0.0568(12) Uani 0.544(7) 1 d PD A 1
H8A H 0.5820 0.6619 0.4467 0.085 Uiso 0.544(7) 1 calc PR A 1
H8B H 0.6640 0.7049 0.4025 0.085 Uiso 0.544(7) 1 calc PR A 1
H8C H 0.5912 0.7432 0.4491 0.085 Uiso 0.544(7) 1 calc PR A 1
C9 C 0.6560(9) 0.6665(7) 0.5327(3) 0.0568(12) Uani 0.544(7) 1 d PD A 1
H9A H 0.7037 0.6454 0.5567 0.085 Uiso 0.544(7) 1 calc PR A 1
H9B H 0.6003 0.6385 0.5443 0.085 Uiso 0.544(7) 1 calc PR A 1
H9C H 0.6300 0.7183 0.5345 0.085 Uiso 0.544(7) 1 calc PR A 1
C10 C 0.7869(8) 0.7119(7) 0.4571(5) 0.0568(12) Uani 0.544(7) 1 d PDU A 1
H10A H 0.7571 0.7619 0.4624 0.085 Uiso 0.544(7) 1 calc PR A 1
H10B H 0.8146 0.7139 0.4185 0.085 Uiso 0.544(7) 1 calc PR A 1
H10C H 0.8408 0.6917 0.4774 0.085 Uiso 0.544(7) 1 calc PR A 1
C11 C 1.0648(3) 0.4043(3) 0.3418(2) 0.0169(10) Uani 1 1 d . . .
C12 C 1.0569(3) 0.4663(3) 0.36246(19) 0.0167(10) Uani 1 1 d . . .
C13 C 1.0789(4) 0.5326(3) 0.3277(2) 0.0194(10) Uani 1 1 d . . .
H13 H 1.0722 0.5744 0.3425 0.023 Uiso 1 1 calc R . .
C14 C 1.1103(4) 0.5394(3) 0.2722(2) 0.0223(11) Uani 1 1 d . . .
C15 C 1.1194(4) 0.4767(3) 0.2520(2) 0.0202(10) Uani 1 1 d . . .
H15 H 1.1427 0.4793 0.2142 0.024 Uiso 1 1 calc R . .
C16 C 1.0953(3) 0.4109(3) 0.28593(19) 0.0166(10) Uani 1 1 d . . .
C17 C 1.1323(4) 0.6114(3) 0.2321(2) 0.0262(12) Uani 1 1 d . . .
C18 C 1.0523(6) 0.6401(4) 0.1983(3) 0.0479(18) Uani 1 1 d . . .
H18A H 0.9866 0.6504 0.2221 0.072 Uiso 1 1 calc R . .
H18B H 1.0510 0.6027 0.1791 0.072 Uiso 1 1 calc R . .
H18C H 1.0676 0.6855 0.1720 0.072 Uiso 1 1 calc R . .
C19 C 1.2353(5) 0.5972(3) 0.1947(3) 0.0424(16) Uani 1 1 d . . .
H19A H 1.2513 0.6439 0.1705 0.064 Uiso 1 1 calc R . .
H19B H 1.2340 0.5625 0.1732 0.064 Uiso 1 1 calc R . .
H19C H 1.2865 0.5760 0.2166 0.064 Uiso 1 1 calc R . .
C20 C 1.1344(5) 0.6710(3) 0.2611(3) 0.0363(14) Uani 1 1 d . . .
H20A H 1.0688 0.6818 0.2848 0.054 Uiso 1 1 calc R . .
H20B H 1.1496 0.7161 0.2342 0.054 Uiso 1 1 calc R . .
H20C H 1.1861 0.6533 0.2829 0.054 Uiso 1 1 calc R . .
C21 C 0.8967(3) 0.3343(3) 0.27124(18) 0.0137(9) Uani 1 1 d . C .
C22 C 0.9802(3) 0.3630(3) 0.23579(19) 0.0162(10) Uani 1 1 d . . .
C23 C 0.9705(4) 0.4116(3) 0.18754(19) 0.0181(10) Uani 1 1 d . . .
H23 H 1.0283 0.4298 0.1645 0.022 Uiso 1 1 calc R . .
C24 C 0.8791(4) 0.4355(3) 0.17095(19) 0.0173(10) Uani 1 1 d . . .
C25 C 0.7985(4) 0.4038(3) 0.2042(2) 0.0187(10) Uani 1 1 d . C .
H25 H 0.7357 0.4170 0.1935 0.022 Uiso 1 1 calc R . .
C26 C 0.8063(3) 0.3533(3) 0.25294(19) 0.0157(10) Uani 1 1 d . . .
C27 C 0.8717(4) 0.4932(3) 0.1175(2) 0.0255(12) Uani 1 1 d . . .
C28 C 0.9157(5) 0.5604(4) 0.1164(3) 0.0479(7) Uani 1 1 d . . .
H28A H 0.9108 0.5968 0.0823 0.072 Uiso 1 1 calc R . .
H28B H 0.9862 0.5449 0.1191 0.072 Uiso 1 1 calc R . .
H28C H 0.8780 0.5826 0.1470 0.072 Uiso 1 1 calc R . .
C29 C 0.7646(5) 0.5185(4) 0.1098(3) 0.0479(7) Uani 1 1 d . . .
H29A H 0.7631 0.5572 0.0766 0.072 Uiso 1 1 calc R . .
H29B H 0.7234 0.5382 0.1409 0.072 Uiso 1 1 calc R . .
H29C H 0.7381 0.4765 0.1070 0.072 Uiso 1 1 calc R . .
C30 C 0.9329(5) 0.4584(4) 0.0703(3) 0.0479(7) Uani 1 1 d . . .
H30A H 0.9075 0.4138 0.0716 0.072 Uiso 1 1 calc R . .
H30B H 1.0036 0.4452 0.0731 0.072 Uiso 1 1 calc R . .
H30C H 0.9268 0.4938 0.0360 0.072 Uiso 1 1 calc R . .
C31 C 0.6617(3) 0.3595(3) 0.38599(19) 0.0160(10) Uani 1 1 d . C .
C32 C 0.6383(4) 0.3721(3) 0.3353(2) 0.0176(10) Uani 1 1 d . . .
C33 C 0.5665(4) 0.4311(3) 0.3182(2) 0.0207(11) Uani 1 1 d . C .
H33 H 0.5506 0.4372 0.2839 0.025 Uiso 1 1 calc R . .
C34 C 0.5177(4) 0.4811(3) 0.3502(2) 0.0248(11) Uani 1 1 d . . .
C35 C 0.5426(4) 0.4694(3) 0.4006(2) 0.0240(11) Uani 1 1 d . C .
H35 H 0.5097 0.5029 0.4234 0.029 Uiso 1 1 calc R . .
C36 C 0.6141(4) 0.4104(3) 0.4185(2) 0.0201(10) Uani 1 1 d . . .
C37 C 0.4339(5) 0.5439(3) 0.3333(3) 0.0339(13) Uani 1 1 d . C .
C38 C 0.4525(5) 0.5737(4) 0.2723(3) 0.0479(7) Uani 1 1 d . . .
H38A H 0.4462 0.5361 0.2546 0.072 Uiso 1 1 calc R C .
H38B H 0.5203 0.5861 0.2593 0.072 Uiso 1 1 calc R . .
H38C H 0.4031 0.6182 0.2637 0.072 Uiso 1 1 calc R . .
C39 C 0.3355(5) 0.5145(4) 0.3527(3) 0.0479(7) Uani 1 1 d . . .
H39A H 0.3376 0.4759 0.3339 0.072 Uiso 1 1 calc R C .
H39B H 0.2802 0.5549 0.3450 0.072 Uiso 1 1 calc R . .
H39C H 0.3252 0.4938 0.3918 0.072 Uiso 1 1 calc R . .
C40 C 0.4261(5) 0.6097(4) 0.3579(3) 0.0479(7) Uani 1 1 d . . .
H40A H 0.3754 0.6501 0.3443 0.072 Uiso 1 1 calc R C .
H40B H 0.4912 0.6263 0.3478 0.072 Uiso 1 1 calc R . .
H40C H 0.4068 0.5949 0.3974 0.072 Uiso 1 1 calc R . .
C41 C 1.1087(4) 0.2755(3) 0.3829(2) 0.0267(12) Uani 1 1 d . . .
H41A H 1.1767 0.2886 0.3732 0.032 Uiso 1 1 calc R . .
H41B H 1.1057 0.2449 0.3583 0.032 Uiso 1 1 calc R . .
C42 C 1.0880(4) 0.2329(3) 0.4406(2) 0.0251(12) Uani 1 1 d . . .
H42A H 1.1463 0.1936 0.4470 0.030 Uiso 1 1 calc R . .
H42B H 1.0796 0.2665 0.4651 0.030 Uiso 1 1 calc R . .
C43 C 1.0115(4) 0.1305(3) 0.44278(19) 0.0207(11) Uani 1 1 d . . .
C44 C 0.9361(4) 0.1156(3) 0.42306(19) 0.0201(10) Uani 1 1 d . . .
C45 C 0.9432(4) 0.0466(3) 0.4127(2) 0.0248(11) Uani 1 1 d . . .
H45 H 0.8916 0.0367 0.3994 0.030 Uiso 1 1 calc R . .
C46 C 1.0252(4) -0.0081(3) 0.4217(2) 0.0277(12) Uani 1 1 d . . .
H46 H 1.0311 -0.0546 0.4133 0.033 Uiso 1 1 calc R . .
C47 C 1.0983(4) 0.0057(3) 0.4431(2) 0.0266(12) Uani 1 1 d . . .
H47 H 1.1536 -0.0320 0.4504 0.032 Uiso 1 1 calc R . .
C48 C 1.0908(4) 0.0744(3) 0.4538(2) 0.0252(12) Uani 1 1 d . . .
H48 H 1.1407 0.0832 0.4689 0.030 Uiso 1 1 calc R . .
C49 C 0.7853(4) 0.1885(3) 0.45846(19) 0.0215(11) Uani 1 1 d . . .
H49A H 0.8175 0.2132 0.4767 0.026 Uiso 1 1 calc R . .
H49B H 0.7638 0.1437 0.4844 0.026 Uiso 1 1 calc R . .
C50 C 0.6971(4) 0.2394(3) 0.4398(2) 0.0190(10) Uani 1 1 d . C .
H50A H 0.6635 0.2142 0.4225 0.023 Uiso 1 1 calc R . .
H50B H 0.6481 0.2557 0.4708 0.023 Uiso 1 1 calc R . .
C51 C 1.3246(4) -0.0331(3) 0.15641(19) 0.0167(10) Uani 1 1 d . . .
C52 C 1.3799(4) -0.0285(3) 0.1032(2) 0.0199(10) Uani 1 1 d . . .
C53 C 1.3873(4) -0.0832(3) 0.0760(2) 0.0218(11) Uani 1 1 d . . .
H53 H 1.4236 -0.0780 0.0395 0.026 Uiso 1 1 calc R . .
C54 C 1.3429(4) -0.1456(3) 0.1004(2) 0.0215(11) Uani 1 1 d . . .
C55 C 1.2922(4) -0.1517(3) 0.1541(2) 0.0206(11) Uani 1 1 d . . .
H55 H 1.2632 -0.1947 0.1721 0.025 Uiso 1 1 calc R . .
C56 C 1.2821(3) -0.0979(3) 0.18248(19) 0.0171(10) Uani 1 1 d . . .
C57 C 1.3514(4) -0.2081(3) 0.0718(2) 0.0302(13) Uani 1 1 d . . .
C58 C 1.3990(5) -0.1884(4) 0.0115(2) 0.0417(17) Uani 1 1 d . . .
H58A H 1.3617 -0.1418 -0.0056 0.063 Uiso 1 1 calc R . .
H58B H 1.3968 -0.2278 -0.0056 0.063 Uiso 1 1 calc R . .
H58C H 1.4689 -0.1830 0.0072 0.063 Uiso 1 1 calc R . .
C59 C 1.4163(5) -0.2764(3) 0.0992(3) 0.0391(15) Uani 1 1 d . . .
H59A H 1.4856 -0.2676 0.0912 0.059 Uiso 1 1 calc R . .
H59B H 1.4145 -0.3191 0.0855 0.059 Uiso 1 1 calc R . .
H59C H 1.3904 -0.2860 0.1385 0.059 Uiso 1 1 calc R . .
C60 C 1.2471(5) -0.2247(3) 0.0765(2) 0.0356(14) Uani 1 1 d . . .
H60A H 1.2144 -0.2377 0.1148 0.053 Uiso 1 1 calc R . .
H60B H 1.2533 -0.2662 0.0596 0.053 Uiso 1 1 calc R . .
H60C H 1.2067 -0.1809 0.0581 0.053 Uiso 1 1 calc R . .
C61 C 1.0858(4) 0.0070(3) 0.26997(19) 0.0167(10) Uani 1 1 d . C .
C62 C 1.1088(4) -0.0645(3) 0.26101(19) 0.0186(10) Uani 1 1 d . . .
C63 C 1.0319(4) -0.0995(3) 0.2596(2) 0.0204(10) Uani 1 1 d . . .
H63 H 1.0486 -0.1486 0.2543 0.024 Uiso 1 1 calc R . .
C64 C 0.9324(4) -0.0655(3) 0.2657(2) 0.0231(11) Uani 1 1 d . . .
C65 C 0.9114(4) 0.0069(3) 0.2729(2) 0.0212(11) Uani 1 1 d . C .
H65 H 0.8440 0.0322 0.2769 0.025 Uiso 1 1 calc R . .
C66 C 0.9856(4) 0.0425(3) 0.27438(19) 0.0162(10) Uani 1 1 d . . .
C67 C 0.8458(4) -0.1034(3) 0.2665(3) 0.0302(13) Uani 1 1 d . . .
C68 C 0.8847(5) -0.1777(4) 0.2502(4) 0.0501(19) Uani 1 1 d . . .
H68A H 0.9289 -0.1703 0.2142 0.075 Uiso 1 1 calc R . .
H68B H 0.8279 -0.1993 0.2493 0.075 Uiso 1 1 calc R . .
H68C H 0.9223 -0.2112 0.2765 0.075 Uiso 1 1 calc R . .
C69 C 0.7812(5) -0.0547(4) 0.2266(3) 0.0436(17) Uani 1 1 d . . .
H69A H 0.7508 -0.0081 0.2379 0.065 Uiso 1 1 calc R . .
H69B H 0.7282 -0.0806 0.2263 0.065 Uiso 1 1 calc R . .
H69C H 0.8234 -0.0444 0.1902 0.065 Uiso 1 1 calc R . .
C70 C 0.7819(5) -0.1158(4) 0.3241(3) 0.0457(17) Uani 1 1 d . . .
H70A H 0.8238 -0.1463 0.3494 0.069 Uiso 1 1 calc R . .
H70B H 0.7270 -0.1411 0.3258 0.069 Uiso 1 1 calc R . .
H70C H 0.7541 -0.0680 0.3340 0.069 Uiso 1 1 calc R . .
C71 C 1.0556(4) 0.2095(3) 0.18268(19) 0.0172(10) Uani 1 1 d . C .
C72 C 0.9668(4) 0.1816(3) 0.21068(19) 0.0178(10) Uani 1 1 d . . .
C73 C 0.8906(4) 0.1878(3) 0.1838(2) 0.0205(10) Uani 1 1 d . C .
H73 H 0.8321 0.1674 0.2032 0.025 Uiso 1 1 calc R . .
C74 C 0.8967(4) 0.2229(3) 0.1295(2) 0.0244(11) Uani 1 1 d . . .
C75 C 0.9821(4) 0.2546(3) 0.1032(2) 0.0219(11) Uani 1 1 d . C .
H75 H 0.9877 0.2807 0.0665 0.026 Uiso 1 1 calc R . .
C76 C 1.0592(4) 0.2490(3) 0.12943(19) 0.0176(10) Uani 1 1 d . . .
C77 C 0.8144(4) 0.2249(3) 0.1005(2) 0.0336(14) Uani 1 1 d DU B .
C78 C 0.7152(7) 0.2087(6) 0.1368(4) 0.0568(12) Uani 0.627(8) 1 d PD B 1
H78A H 0.6666 0.2131 0.1145 0.085 Uiso 0.627(8) 1 calc PR B 1
H78B H 0.6902 0.2440 0.1603 0.085 Uiso 0.627(8) 1 calc PR B 1
H78C H 0.7245 0.1583 0.1590 0.085 Uiso 0.627(8) 1 calc PR B 1
C79 C 0.8525(8) 0.1625(5) 0.0680(5) 0.0568(12) Uani 0.627(8) 1 d PD B 1
H79A H 0.8653 0.1147 0.0931 0.085 Uiso 0.627(8) 1 calc PR B 1
H79B H 0.9146 0.1723 0.0418 0.085 Uiso 0.627(8) 1 calc PR B 1
H79C H 0.8014 0.1614 0.0488 0.085 Uiso 0.627(8) 1 calc PR B 1
C80 C 0.7956(9) 0.2958(5) 0.0580(4) 0.0568(12) Uani 0.627(8) 1 d PD B 1
H80A H 0.8573 0.3020 0.0305 0.085 Uiso 0.627(8) 1 calc PR B 1
H80B H 0.7748 0.3380 0.0754 0.085 Uiso 0.627(8) 1 calc PR B 1
H80C H 0.7425 0.2929 0.0408 0.085 Uiso 0.627(8) 1 calc PR B 1
C81 C 1.3097(4) 0.1713(3) 0.07706(19) 0.0169(10) Uani 1 1 d . C .
C82 C 1.2386(4) 0.2278(3) 0.05598(19) 0.0169(10) Uani 1 1 d . . .
C83 C 1.2214(4) 0.2327(3) 0.0052(2) 0.0196(10) Uani 1 1 d . C .
H83 H 1.1747 0.2729 -0.0092 0.024 Uiso 1 1 calc R . .
C84 C 1.2710(4) 0.1802(3) -0.0255(2) 0.0241(11) Uani 1 1 d . . .
C85 C 1.3382(4) 0.1223(3) -0.0029(2) 0.0228(11) Uani 1 1 d . C .
H85 H 1.3710 0.0845 -0.0220 0.027 Uiso 1 1 calc R . .
C86 C 1.3588(4) 0.1181(3) 0.04747(19) 0.0166(10) Uani 1 1 d . . .
C87 C 1.2504(5) 0.1892(3) -0.0822(2) 0.0342(14) Uani 1 1 d . C .
C88 C 1.3033(6) 0.1223(4) -0.1065(3) 0.0513(19) Uani 1 1 d . . .
H88A H 1.2862 0.1286 -0.1417 0.077 Uiso 1 1 calc R C .
H88B H 1.2815 0.0773 -0.0820 0.077 Uiso 1 1 calc R . .
H88C H 1.3761 0.1180 -0.1114 0.077 Uiso 1 1 calc R . .
C89 C 1.2900(6) 0.2582(4) -0.1192(2) 0.0504(19) Uani 1 1 d . . .
H89A H 1.2561 0.3015 -0.1042 0.076 Uiso 1 1 calc R C .
H89B H 1.2769 0.2651 -0.1554 0.076 Uiso 1 1 calc R . .
H89C H 1.3625 0.2520 -0.1217 0.076 Uiso 1 1 calc R . .
C90 C 1.1367(5) 0.1989(4) -0.0790(3) 0.0473(17) Uani 1 1 d . . .
H90A H 1.1025 0.2427 -0.0646 0.071 Uiso 1 1 calc R C .
H90B H 1.1109 0.1551 -0.0550 0.071 Uiso 1 1 calc R . .
H90C H 1.1245 0.2051 -0.1153 0.071 Uiso 1 1 calc R . .
C91 C 1.2267(4) 0.0133(3) 0.30540(19) 0.0177(10) Uani 1 1 d . C .
H91A H 1.2898 -0.0069 0.2827 0.021 Uiso 1 1 calc R . .
H91B H 1.2022 -0.0280 0.3344 0.021 Uiso 1 1 calc R . .
C92 C 1.2452(4) 0.0706(3) 0.3298(2) 0.0217(11) Uani 1 1 d . . .
H92A H 1.1807 0.0967 0.3473 0.026 Uiso 1 1 calc R . .
H92B H 1.2861 0.0469 0.3575 0.026 Uiso 1 1 calc R . .
C93 C 1.3317(4) 0.1732(3) 0.3023(2) 0.0200(10) Uani 1 1 d . . .
C94 C 1.3587(4) 0.2335(3) 0.2611(2) 0.0187(10) Uani 1 1 d . . .
C95 C 1.3944(5) 0.2882(3) 0.2722(2) 0.0331(13) Uani 1 1 d . . .
H95 H 1.4116 0.3294 0.2440 0.040 Uiso 1 1 calc R . .
C96 C 1.4054(5) 0.2838(4) 0.3239(2) 0.0379(15) Uani 1 1 d . . .
H96 H 1.4294 0.3221 0.3314 0.045 Uiso 1 1 calc R . .
C97 C 1.3815(4) 0.2237(3) 0.3647(2) 0.0294(12) Uani 1 1 d . . .
H97 H 1.3915 0.2198 0.4000 0.035 Uiso 1 1 calc R . .
C98 C 1.3430(4) 0.1689(3) 0.3545(2) 0.0245(11) Uani 1 1 d . . .
H98 H 1.3244 0.1285 0.3830 0.029 Uiso 1 1 calc R . .
C99 C 1.4281(4) 0.1929(3) 0.1802(2) 0.0231(11) Uani 1 1 d . . .
H99A H 1.4307 0.1404 0.1995 0.028 Uiso 1 1 calc R . .
H99B H 1.4928 0.2077 0.1779 0.028 Uiso 1 1 calc R . .
C100 C 1.4107(4) 0.2026(3) 0.12406(19) 0.0205(11) Uani 1 1 d . C .
H10D H 1.3943 0.2558 0.1076 0.025 Uiso 1 1 calc R . .
H10E H 1.4723 0.1813 0.1009 0.025 Uiso 1 1 calc R . .
C101 C 0.6374(4) 0.0412(3) 0.3903(2) 0.0215(11) Uani 1 1 d . . .
C102 C 0.5808(4) 0.0442(3) 0.3501(2) 0.0213(11) Uani 1 1 d . C .
C103 C 0.5140(4) -0.0025(3) 0.3568(2) 0.0233(11) Uani 1 1 d . . .
H103 H 0.4790 0.0021 0.3291 0.028 Uiso 1 1 calc R C .
C104 C 0.4984(4) -0.0562(3) 0.4041(2) 0.0226(11) Uani 1 1 d . C .
C105 C 0.5507(4) -0.0642(3) 0.4444(2) 0.0248(11) Uani 1 1 d . . .
H105 H 0.5420 -0.1026 0.4760 0.030 Uiso 1 1 calc R C .
C106 C 0.6145(4) -0.0165(3) 0.4382(2) 0.0236(11) Uani 1 1 d . C .
C107 C 1.3750(4) 0.4637(3) 0.1125(2) 0.0209(11) Uani 1 1 d . . .
C108 C 1.3309(4) 0.5091(3) 0.0677(2) 0.0197(10) Uani 1 1 d . . .
C109 C 1.3772(4) 0.5610(3) 0.0271(2) 0.0199(10) Uani 1 1 d . . .
H109 H 1.3454 0.5886 -0.0018 0.024 Uiso 1 1 calc R . .
C110 C 1.4703(4) 0.5722(3) 0.0289(2) 0.0196(10) Uani 1 1 d . . .
C111 C 1.5180(4) 0.5329(3) 0.0707(2) 0.0253(12) Uani 1 1 d . . .
H111 H 1.5814 0.5418 0.0720 0.030 Uiso 1 1 calc R . .
C112 C 1.4718(4) 0.4814(3) 0.1098(2) 0.0247(12) Uani 1 1 d . D .
C113 C 0.2424(7) 0.4250(5) 0.6881(4) 0.074(3) Uani 1 1 d . . .
H113 H 0.3008 0.4316 0.6569 0.088 Uiso 1 1 calc R . .
C114 C 0.5212(5) 0.1684(4) 0.7232(3) 0.0403(15) Uani 1 1 d . . .
H114 H 0.5910 0.1612 0.7010 0.048 Uiso 1 1 calc R . .
C115 C 0.8904(5) 0.2560(4) 0.5704(3) 0.0387(15) Uani 1 1 d . . .
H115 H 0.9077 0.2601 0.5303 0.046 Uiso 1 1 calc R . .
C116 C 0.8831(5) 1.0158(3) 0.9151(3) 0.0379(14) Uani 1 1 d . . .
H116 H 0.8237 1.0478 0.9014 0.045 Uiso 1 1 calc R . .
Cl1 Cl 0.1776(3) 0.35950(13) 0.68099(12) 0.1012(10) Uani 1 1 d . . .
Cl2 Cl 0.16275(16) 0.50824(11) 0.68846(10) 0.0627(6) Uani 1 1 d . . .
Cl3 Cl 0.2858(3) 0.3952(2) 0.74896(16) 0.1335(14) Uani 1 1 d . . .
Cl4 Cl 0.49247(13) 0.08172(10) 0.75897(8) 0.0512(4) Uani 1 1 d . . .
Cl5 Cl 0.43872(18) 0.21165(12) 0.67904(10) 0.0724(7) Uani 1 1 d . . .
Cl6 Cl 0.51715(15) 0.22428(11) 0.76738(8) 0.0549(5) Uani 1 1 d . . .
Cl7 Cl 0.78329(16) 0.21457(15) 0.59657(8) 0.0708(6) Uani 1 1 d . . .
Cl8 Cl 0.99207(18) 0.20110(12) 0.59698(11) 0.0715(6) Uani 1 1 d . . .
Cl9 Cl 0.8718(2) 0.34509(11) 0.58173(9) 0.0732(7) Uani 1 1 d . . .
Cl10 Cl 0.90439(18) 0.93347(14) 0.89409(13) 0.0863(8) Uani 1 1 d . . .
Cl11 Cl 0.9831(2) 1.06309(16) 0.88859(11) 0.0892(8) Uani 1 1 d . . .
Cl12 Cl 0.8543(2) 1.00190(16) 0.98517(9) 0.0923(9) Uani 1 1 d . . .
N7 N 0.5972(3) 0.0950(3) 0.29734(19) 0.0276(10) Uani 1 1 d . . .
N8 N 0.4282(3) -0.1050(3) 0.4114(2) 0.0280(10) Uani 1 1 d . . .
N9 N 0.6662(4) -0.0280(3) 0.48278(19) 0.0311(11) Uani 1 1 d . . .
N10 N 1.2325(3) 0.5005(3) 0.06348(19) 0.0285(11) Uani 1 1 d . . .
N11 N 1.5191(4) 0.6262(3) -0.01390(19) 0.0277(10) Uani 1 1 d . . .
N12 N 1.5231(4) 0.4391(3) 0.1531(2) 0.0420(14) Uani 1 1 d D . .
O1 O 0.8595(3) 0.3682(2) 0.44984(15) 0.0257(8) Uani 1 1 d D . .
H1A H 0.917(2) 0.364(4) 0.432(2) 0.038 Uiso 1 1 d D . .
O2 O 0.9103(3) 0.28913(19) 0.31884(13) 0.0187(7) Uani 1 1 d D . .
H2A H 0.860(3) 0.289(3) 0.3431(17) 0.028 Uiso 1 1 d D . .
O3 O 1.0348(2) 0.34163(18) 0.37685(13) 0.0186(7) Uani 1 1 d . . .
O4 O 0.9993(3) 0.1998(2) 0.45339(15) 0.0245(8) Uani 1 1 d . . .
O5 O 0.7346(2) 0.30207(18) 0.40120(13) 0.0171(7) Uani 1 1 d . . .
O6 O 0.8543(2) 0.16884(18) 0.41140(13) 0.0189(7) Uani 1 1 d . . .
O7 O 1.3114(3) 0.01893(19) 0.18463(14) 0.0221(8) Uani 1 1 d D . .
H7A H 1.333(4) 0.056(2) 0.164(2) 0.033 Uiso 1 1 d D . .
O8 O 1.1347(3) 0.2011(2) 0.20557(14) 0.0203(7) Uani 1 1 d D . .
H8G H 1.135(5) 0.168(2) 0.2331(14) 0.030 Uiso 1 1 d D . .
O9 O 1.1529(2) 0.04743(19) 0.27289(14) 0.0194(7) Uani 1 1 d . . .
O10 O 1.2970(3) 0.1214(2) 0.28736(14) 0.0243(8) Uani 1 1 d . . .
O11 O 1.3287(3) 0.16564(19) 0.12728(13) 0.0188(7) Uani 1 1 d . . .
O12 O 1.3471(3) 0.23838(19) 0.20917(13) 0.0206(7) Uani 1 1 d . . .
O13 O 0.7012(3) 0.0802(2) 0.38572(15) 0.0297(9) Uani 1 1 d . C .
O15 O 0.5624(4) 0.0877(3) 0.26202(18) 0.0487(12) Uani 1 1 d . C .
O16 O 0.3756(3) -0.0923(2) 0.37745(19) 0.0390(10) Uani 1 1 d . C .
O17 O 0.4248(3) -0.1577(2) 0.45039(17) 0.0381(10) Uani 1 1 d . C .
O18 O 0.6892(4) -0.0920(3) 0.5072(2) 0.0566(14) Uani 1 1 d . C .
O19 O 0.6819(3) 0.0251(3) 0.49450(17) 0.0404(11) Uani 1 1 d . C .
O20 O 1.3396(3) 0.4129(2) 0.14886(14) 0.0275(8) Uani 1 1 d . . .
O21 O 1.1754(3) 0.4760(2) 0.10517(17) 0.0359(10) Uani 1 1 d . . .
O22 O 1.2121(4) 0.5177(3) 0.0189(2) 0.0641(17) Uani 1 1 d . . .
O23 O 1.4743(3) 0.6609(2) -0.05051(16) 0.0344(10) Uani 1 1 d . . .
O24 O 1.6024(3) 0.6355(2) -0.01233(18) 0.0383(10) Uani 1 1 d . . .
O14 O 0.626(2) 0.1537(13) 0.2950(11) 0.048(7) Uani 0.59(6) 1 d P C 1
O25 O 1.6049(8) 0.3996(6) 0.1392(4) 0.068(3) Uani 0.574(13) 1 d PD D 1
O26 O 1.4846(8) 0.4419(6) 0.1979(4) 0.068(3) Uani 0.574(13) 1 d PD D 1
S1 S 1.02403(9) 0.46088(7) 0.43412(5) 0.0212(3) Uani 1 1 d . . .
S2 S 1.09909(9) 0.33534(6) 0.25580(5) 0.0153(2) Uani 1 1 d . . .
S3 S 0.70003(9) 0.31107(7) 0.28985(5) 0.0165(2) Uani 1 1 d . C .
S4 S 0.63889(9) 0.39865(7) 0.48443(5) 0.0210(3) Uani 1 1 d . C .
S5 S 1.23192(9) -0.11811(6) 0.25340(5) 0.0170(2) Uani 1 1 d . . .
S6 S 0.95655(9) 0.13680(7) 0.28064(5) 0.0169(2) Uani 1 1 d . C .
S7 S 1.16269(9) 0.29544(7) 0.09275(5) 0.0177(2) Uani 1 1 d . C .
S8 S 1.45042(9) 0.04464(7) 0.07310(5) 0.0194(3) Uani 1 1 d . C .
O14' O 0.675(3) 0.123(2) 0.2819(5) 0.034(8) Uani 0.41(6) 1 d P C 2
O25' O 1.5477(10) 0.4753(7) 0.1795(5) 0.057(4) Uani 0.426(13) 1 d PDU D 2
O26' O 1.5380(12) 0.3735(6) 0.1635(6) 0.075(6) Uani 0.426(13) 1 d PD D 2
C9' C 0.7536(10) 0.6735(10) 0.5222(6) 0.0568(12) Uani 0.456(7) 1 d PD A 2
H9'1 H 0.7406 0.7260 0.5229 0.085 Uiso 0.456(7) 1 calc PR A 2
H9'2 H 0.8262 0.6562 0.5142 0.085 Uiso 0.456(7) 1 calc PR A 2
H9'3 H 0.7238 0.6451 0.5576 0.085 Uiso 0.456(7) 1 calc PR A 2
C8' C 0.5919(6) 0.6792(9) 0.5007(6) 0.0568(12) Uani 0.456(7) 1 d PD A 2
H8'1 H 0.5750 0.6458 0.5360 0.085 Uiso 0.456(7) 1 calc PR A 2
H8'2 H 0.5552 0.6720 0.4757 0.085 Uiso 0.456(7) 1 calc PR A 2
H8'3 H 0.5734 0.7305 0.5048 0.085 Uiso 0.456(7) 1 calc PR A 2
C10' C 0.7341(11) 0.7252(7) 0.4346(5) 0.0568(12) Uani 0.456(7) 1 d PDU A 2
H10F H 0.7068 0.7710 0.4476 0.085 Uiso 0.456(7) 1 calc PR A 2
H10G H 0.7069 0.7270 0.4033 0.085 Uiso 0.456(7) 1 calc PR A 2
H10H H 0.8075 0.7199 0.4241 0.085 Uiso 0.456(7) 1 calc PR A 2
C78' C 0.7931(14) 0.1494(6) 0.1051(8) 0.0568(12) Uani 0.373(8) 1 d PDU B 2
H78D H 0.7369 0.1538 0.0878 0.085 Uiso 0.373(8) 1 calc PR B 2
H78E H 0.7757 0.1249 0.1434 0.085 Uiso 0.373(8) 1 calc PR B 2
H78F H 0.8528 0.1200 0.0871 0.085 Uiso 0.373(8) 1 calc PR B 2
C79' C 0.7181(11) 0.2685(9) 0.1301(7) 0.0568(12) Uani 0.373(8) 1 d PD B 2
H79D H 0.6633 0.2748 0.1114 0.085 Uiso 0.373(8) 1 calc PR B 2
H79E H 0.7308 0.3172 0.1300 0.085 Uiso 0.373(8) 1 calc PR B 2
H79F H 0.6995 0.2411 0.1676 0.085 Uiso 0.373(8) 1 calc PR B 2
C80' C 0.8321(14) 0.2663(9) 0.0419(4) 0.0568(12) Uani 0.373(8) 1 d PD B 2
H80D H 0.8930 0.2411 0.0214 0.085 Uiso 0.373(8) 1 calc PR B 2
H80E H 0.8402 0.3169 0.0397 0.085 Uiso 0.373(8) 1 calc PR B 2
H80F H 0.7746 0.2676 0.0265 0.085 Uiso 0.373(8) 1 calc PR B 2

loop_
_atom_site_aniso_label
_atom_site_aniso_U_11
_atom_site_aniso_U_22
_atom_site_aniso_U_33
_atom_site_aniso_U_23
_atom_site_aniso_U_13
_atom_site_aniso_U_12
Ag1 0.01901(19) 0.0188(2) 0.0209(2) -0.00333(15) -0.00033(15) -0.00600(15)
Ag2 0.01846(19) 0.0216(2) 0.0229(2) -0.00368(15) -0.00262(15) -0.00539(15)
C1 0.025(3) 0.018(3) 0.015(2) -0.0070(19) -0.002(2) -0.004(2)
C2 0.025(3) 0.022(3) 0.014(2) -0.0034(19) -0.004(2) -0.010(2)
C3 0.020(3) 0.029(3) 0.021(3) -0.008(2) -0.006(2) -0.005(2)
C4 0.029(3) 0.020(3) 0.026(3) -0.006(2) -0.010(2) -0.006(2)
C5 0.026(3) 0.021(3) 0.020(3) -0.006(2) -0.008(2) -0.006(2)
C6 0.021(3) 0.030(3) 0.014(2) -0.002(2) -0.006(2) -0.005(2)
C7 0.031(3) 0.023(3) 0.048(4) -0.012(3) -0.005(3) -0.002(2)
C8 0.052(2) 0.055(3) 0.070(3) -0.017(2) -0.024(2) -0.006(2)
C9 0.052(2) 0.055(3) 0.070(3) -0.017(2) -0.024(2) -0.006(2)
C10 0.052(2) 0.055(3) 0.070(3) -0.017(2) -0.024(2) -0.006(2)
C11 0.010(2) 0.017(2) 0.024(3) -0.0045(19) -0.0037(19) -0.0013(19)
C12 0.012(2) 0.020(3) 0.019(2) -0.0066(19) -0.0020(18) -0.0021(19)
C13 0.019(2) 0.017(3) 0.025(3) -0.008(2) -0.006(2) -0.003(2)
C14 0.019(3) 0.019(3) 0.028(3) -0.003(2) -0.004(2) -0.004(2)
C15 0.017(2) 0.023(3) 0.020(3) -0.002(2) -0.006(2) -0.002(2)
C16 0.014(2) 0.017(2) 0.020(2) -0.0067(19) -0.0009(19) -0.0060(19)
C17 0.031(3) 0.022(3) 0.028(3) -0.003(2) -0.008(2) -0.011(2)
C18 0.067(5) 0.029(3) 0.050(4) 0.012(3) -0.033(4) -0.014(3)
C19 0.051(4) 0.025(3) 0.043(4) -0.006(3) 0.013(3) -0.018(3)
C20 0.052(4) 0.018(3) 0.038(3) 0.001(2) -0.006(3) -0.017(3)
C21 0.015(2) 0.014(2) 0.013(2) -0.0051(18) -0.0007(18) -0.0046(19)
C22 0.013(2) 0.017(2) 0.019(2) -0.0039(19) -0.0049(19) -0.0028(19)
C23 0.017(2) 0.020(3) 0.017(2) -0.0039(19) 0.0004(19) -0.007(2)
C24 0.016(2) 0.016(2) 0.019(2) -0.0051(19) -0.0019(19) -0.0008(19)
C25 0.019(2) 0.019(3) 0.020(2) -0.003(2) -0.006(2) -0.006(2)
C26 0.015(2) 0.012(2) 0.020(2) -0.0085(18) 0.0009(19) -0.0004(19)
C27 0.020(3) 0.032(3) 0.020(3) 0.007(2) -0.006(2) -0.007(2)
C28 0.0451(16) 0.0421(16) 0.0489(17) 0.0010(13) -0.0177(13) 0.0036(13)
C29 0.0451(16) 0.0421(16) 0.0489(17) 0.0010(13) -0.0177(13) 0.0036(13)
C30 0.0451(16) 0.0421(16) 0.0489(17) 0.0010(13) -0.0177(13) 0.0036(13)
C31 0.011(2) 0.016(2) 0.018(2) -0.0017(19) 0.0014(18) -0.0050(19)
C32 0.016(2) 0.014(2) 0.024(3) -0.0050(19) -0.0014(19) -0.0057(19)
C33 0.022(3) 0.018(3) 0.023(3) -0.002(2) -0.005(2) -0.008(2)
C34 0.019(3) 0.022(3) 0.032(3) -0.008(2) -0.005(2) -0.001(2)
C35 0.020(3) 0.023(3) 0.028(3) -0.009(2) 0.001(2) -0.003(2)
C36 0.017(2) 0.023(3) 0.019(2) -0.003(2) -0.0004(19) -0.007(2)
C37 0.035(3) 0.026(3) 0.039(3) -0.008(3) -0.012(3) 0.005(3)
C38 0.0451(16) 0.0421(16) 0.0489(17) 0.0010(13) -0.0177(13) 0.0036(13)
C39 0.0451(16) 0.0421(16) 0.0489(17) 0.0010(13) -0.0177(13) 0.0036(13)
C40 0.0451(16) 0.0421(16) 0.0489(17) 0.0010(13) -0.0177(13) 0.0036(13)
C41 0.023(3) 0.020(3) 0.027(3) 0.005(2) 0.001(2) -0.001(2)
C42 0.029(3) 0.022(3) 0.027(3) 0.002(2) -0.013(2) -0.010(2)
C43 0.023(3) 0.022(3) 0.012(2) 0.0035(19) 0.0004(19) -0.008(2)
C44 0.022(3) 0.017(3) 0.016(2) 0.0010(19) 0.001(2) -0.004(2)
C45 0.032(3) 0.021(3) 0.020(3) -0.001(2) -0.002(2) -0.008(2)
C46 0.034(3) 0.020(3) 0.020(3) -0.002(2) 0.005(2) -0.003(2)
C47 0.026(3) 0.021(3) 0.021(3) 0.002(2) 0.004(2) 0.002(2)
C48 0.018(3) 0.033(3) 0.019(3) 0.001(2) -0.002(2) -0.005(2)
C49 0.024(3) 0.020(3) 0.015(2) -0.0015(19) 0.000(2) -0.001(2)
C50 0.018(2) 0.018(3) 0.019(2) -0.0019(19) -0.0008(19) -0.004(2)
C51 0.022(2) 0.010(2) 0.019(2) -0.0053(18) -0.007(2) 0.0021(19)
C52 0.017(2) 0.022(3) 0.019(2) -0.002(2) -0.0023(19) -0.004(2)
C53 0.022(3) 0.022(3) 0.019(3) -0.006(2) 0.002(2) -0.006(2)
C54 0.021(3) 0.023(3) 0.021(3) -0.009(2) 0.000(2) -0.005(2)
C55 0.020(3) 0.013(2) 0.026(3) -0.004(2) 0.001(2) -0.006(2)
C56 0.015(2) 0.016(2) 0.018(2) -0.0029(19) 0.0001(19) -0.0024(19)
C57 0.038(3) 0.028(3) 0.027(3) -0.010(2) 0.002(2) -0.016(3)
C58 0.059(4) 0.040(4) 0.029(3) -0.023(3) 0.016(3) -0.025(3)
C59 0.046(4) 0.027(3) 0.045(4) -0.017(3) -0.003(3) -0.004(3)
C60 0.046(4) 0.032(3) 0.034(3) -0.011(3) -0.001(3) -0.020(3)
C61 0.019(2) 0.016(2) 0.014(2) -0.0011(18) -0.0014(19) -0.007(2)
C62 0.019(2) 0.019(3) 0.016(2) -0.0059(19) 0.0000(19) -0.002(2)
C63 0.023(3) 0.014(2) 0.024(3) -0.006(2) 0.000(2) -0.006(2)
C64 0.023(3) 0.023(3) 0.025(3) -0.004(2) -0.002(2) -0.012(2)
C65 0.018(2) 0.020(3) 0.025(3) -0.005(2) -0.003(2) -0.003(2)
C66 0.019(2) 0.012(2) 0.015(2) -0.0014(18) -0.0015(19) -0.0018(19)
C67 0.018(3) 0.019(3) 0.059(4) -0.015(3) -0.006(3) -0.008(2)
C68 0.030(3) 0.030(4) 0.101(6) -0.030(4) -0.014(4) -0.007(3)
C69 0.027(3) 0.047(4) 0.071(5) -0.030(4) -0.021(3) -0.003(3)
C70 0.027(3) 0.046(4) 0.061(5) -0.012(3) 0.007(3) -0.018(3)
C71 0.019(2) 0.018(3) 0.018(2) -0.0062(19) -0.0029(19) -0.008(2)
C72 0.020(2) 0.014(2) 0.018(2) -0.0043(19) -0.0024(19) -0.001(2)
C73 0.017(2) 0.019(3) 0.024(3) -0.003(2) -0.004(2) -0.005(2)
C74 0.025(3) 0.025(3) 0.027(3) -0.006(2) -0.009(2) -0.006(2)
C75 0.024(3) 0.022(3) 0.017(2) 0.000(2) -0.004(2) -0.004(2)
C76 0.018(2) 0.012(2) 0.020(2) -0.0030(19) 0.0010(19) -0.0027(19)
C77 0.027(3) 0.041(3) 0.035(3) -0.001(3) -0.016(2) -0.007(3)
C78 0.052(2) 0.055(3) 0.070(3) -0.017(2) -0.024(2) -0.006(2)
C79 0.052(2) 0.055(3) 0.070(3) -0.017(2) -0.024(2) -0.006(2)
C80 0.052(2) 0.055(3) 0.070(3) -0.017(2) -0.024(2) -0.006(2)
C81 0.020(2) 0.015(2) 0.015(2) -0.0026(18) 0.0016(19) -0.008(2)
C82 0.017(2) 0.014(2) 0.019(2) -0.0029(19) -0.0006(19) -0.0057(19)
C83 0.024(3) 0.013(2) 0.020(3) -0.0020(19) -0.005(2) -0.001(2)
C84 0.027(3) 0.028(3) 0.018(3) -0.006(2) -0.003(2) -0.006(2)
C85 0.025(3) 0.021(3) 0.021(3) -0.007(2) 0.003(2) -0.008(2)
C86 0.019(2) 0.014(2) 0.015(2) 0.0002(18) -0.0015(19) -0.0075(19)
C87 0.044(4) 0.035(3) 0.023(3) -0.007(2) -0.011(3) -0.003(3)
C88 0.085(6) 0.047(4) 0.026(3) -0.018(3) -0.022(3) 0.005(4)
C89 0.073(5) 0.052(4) 0.017(3) 0.000(3) -0.005(3) -0.005(4)
C90 0.051(4) 0.060(5) 0.041(4) -0.020(3) -0.022(3) -0.003(4)
C91 0.017(2) 0.017(2) 0.016(2) -0.0026(19) -0.0006(19) -0.0006(19)
C92 0.022(3) 0.022(3) 0.021(3) -0.006(2) 0.001(2) -0.008(2)
C93 0.017(2) 0.024(3) 0.020(3) -0.007(2) -0.004(2) -0.003(2)
C94 0.018(2) 0.018(3) 0.019(2) -0.0055(19) -0.0023(19) 0.000(2)
C95 0.045(4) 0.028(3) 0.029(3) -0.004(2) -0.005(3) -0.019(3)
C96 0.048(4) 0.041(4) 0.035(3) -0.014(3) -0.007(3) -0.023(3)
C97 0.032(3) 0.035(3) 0.026(3) -0.014(2) -0.012(2) -0.001(3)
C98 0.027(3) 0.022(3) 0.025(3) -0.005(2) -0.007(2) -0.002(2)
C99 0.019(3) 0.032(3) 0.020(3) -0.007(2) -0.003(2) -0.008(2)
C100 0.018(2) 0.026(3) 0.016(2) -0.003(2) 0.0008(19) -0.008(2)
C101 0.017(2) 0.021(3) 0.022(3) -0.003(2) 0.000(2) -0.003(2)
C102 0.020(3) 0.021(3) 0.020(3) 0.004(2) -0.001(2) -0.010(2)
C103 0.018(3) 0.025(3) 0.030(3) -0.006(2) -0.007(2) -0.007(2)
C104 0.015(2) 0.019(3) 0.032(3) -0.001(2) -0.003(2) -0.008(2)
C105 0.024(3) 0.019(3) 0.028(3) 0.000(2) -0.001(2) -0.006(2)
C106 0.024(3) 0.028(3) 0.019(3) -0.001(2) -0.007(2) -0.006(2)
C107 0.019(2) 0.020(3) 0.024(3) -0.008(2) -0.005(2) -0.002(2)
C108 0.018(2) 0.020(3) 0.022(3) -0.002(2) -0.003(2) -0.008(2)
C109 0.026(3) 0.015(2) 0.019(2) -0.0048(19) -0.004(2) -0.003(2)
C110 0.021(3) 0.013(2) 0.022(3) -0.008(2) 0.005(2) -0.004(2)
C111 0.025(3) 0.026(3) 0.031(3) -0.007(2) -0.006(2) -0.014(2)
C112 0.024(3) 0.030(3) 0.025(3) 0.000(2) -0.012(2) -0.012(2)
C113 0.064(5) 0.048(5) 0.067(6) 0.008(4) 0.021(4) 0.011(4)
C114 0.032(3) 0.043(4) 0.051(4) -0.012(3) -0.017(3) -0.007(3)
C115 0.051(4) 0.036(4) 0.030(3) -0.006(3) -0.007(3) -0.011(3)
C116 0.035(3) 0.032(3) 0.050(4) -0.012(3) -0.016(3) 0.000(3)
Cl1 0.174(3) 0.0435(13) 0.0879(18) -0.0208(12) -0.0256(19) -0.0160(16)
Cl2 0.0681(13) 0.0441(11) 0.0912(15) -0.0304(10) -0.0423(12) 0.0076(9)
Cl3 0.112(3) 0.139(3) 0.135(3) 0.031(2) -0.082(2) -0.001(2)
Cl4 0.0400(9) 0.0440(10) 0.0663(12) -0.0117(8) -0.0064(8) -0.0063(8)
Cl5 0.0765(14) 0.0583(13) 0.0999(17) -0.0120(12) -0.0643(14) -0.0003(11)
Cl6 0.0557(11) 0.0522(11) 0.0642(12) -0.0253(9) -0.0224(9) 0.0020(9)
Cl7 0.0591(12) 0.1104(19) 0.0418(10) -0.0119(11) 0.0079(9) -0.0395(13)
Cl8 0.0738(14) 0.0481(12) 0.1036(18) -0.0127(11) -0.0492(13) -0.0025(10)
Cl9 0.131(2) 0.0409(11) 0.0557(12) -0.0187(9) -0.0409(13) 0.0043(12)
Cl10 0.0626(14) 0.0658(15) 0.148(2) -0.0612(16) -0.0321(15) 0.0112(11)
Cl11 0.0769(16) 0.0911(18) 0.0951(19) -0.0169(15) 0.0159(14) -0.0483(14)
Cl12 0.133(2) 0.0951(19) 0.0466(12) 0.0059(12) -0.0128(14) -0.0478(18)
N7 0.026(2) 0.026(3) 0.029(3) 0.0088(19) -0.010(2) -0.012(2)
N8 0.022(2) 0.024(2) 0.037(3) -0.003(2) -0.005(2) -0.008(2)
N9 0.032(3) 0.041(3) 0.022(2) 0.001(2) -0.008(2) -0.018(2)
N10 0.022(2) 0.031(3) 0.031(3) 0.000(2) -0.010(2) -0.006(2)
N11 0.031(3) 0.023(2) 0.027(2) -0.005(2) 0.005(2) -0.013(2)
N12 0.036(3) 0.051(4) 0.040(3) 0.008(3) -0.014(3) -0.024(3)
O1 0.0218(19) 0.028(2) 0.028(2) -0.0108(16) 0.0019(16) -0.0065(17)
O2 0.0201(18) 0.0162(17) 0.0158(17) 0.0022(14) -0.0010(14) -0.0054(14)
O3 0.0172(17) 0.0150(17) 0.0222(18) -0.0012(14) -0.0032(14) -0.0043(14)
O4 0.0223(19) 0.024(2) 0.026(2) -0.0069(15) -0.0010(15) -0.0055(15)
O5 0.0148(16) 0.0191(18) 0.0159(17) -0.0006(13) -0.0023(13) -0.0045(14)
O6 0.0192(17) 0.0169(18) 0.0170(17) -0.0020(13) -0.0041(14) 0.0028(14)
O7 0.034(2) 0.0136(18) 0.0171(18) -0.0030(14) 0.0028(15) -0.0094(16)
O8 0.0199(18) 0.0228(19) 0.0167(18) 0.0029(14) -0.0047(14) -0.0083(15)
O9 0.0174(17) 0.0179(18) 0.0232(18) -0.0004(14) -0.0062(14) -0.0064(14)
O10 0.034(2) 0.025(2) 0.0170(18) -0.0069(15) 0.0011(15) -0.0170(17)
O11 0.0216(18) 0.0226(19) 0.0130(16) -0.0035(14) -0.0014(14) -0.0087(15)
O12 0.0229(18) 0.0219(19) 0.0155(17) -0.0035(14) -0.0025(14) -0.0036(15)
O13 0.030(2) 0.031(2) 0.029(2) 0.0042(17) -0.0080(17) -0.0187(18)
O15 0.057(3) 0.059(3) 0.033(2) 0.011(2) -0.022(2) -0.029(3)
O16 0.030(2) 0.039(3) 0.054(3) 0.000(2) -0.020(2) -0.0149(19)
O17 0.042(2) 0.033(2) 0.037(2) 0.0064(19) -0.0074(19) -0.021(2)
O18 0.075(4) 0.050(3) 0.052(3) 0.019(2) -0.040(3) -0.028(3)
O19 0.046(3) 0.053(3) 0.031(2) -0.013(2) -0.008(2) -0.022(2)
O20 0.029(2) 0.031(2) 0.0221(19) 0.0050(16) -0.0069(16) -0.0160(17)
O21 0.0177(19) 0.042(3) 0.038(2) 0.0097(19) -0.0013(17) -0.0114(18)
O22 0.052(3) 0.104(5) 0.042(3) 0.018(3) -0.031(2) -0.042(3)
O23 0.041(2) 0.029(2) 0.028(2) 0.0044(17) -0.0024(18) -0.0146(19)
O24 0.029(2) 0.033(2) 0.051(3) -0.003(2) -0.0001(19) -0.0180(19)
O14 0.052(12) 0.036(8) 0.058(9) 0.028(7) -0.035(10) -0.029(9)
O25 0.085(6) 0.062(5) 0.062(5) 0.006(4) -0.039(4) -0.019(5)
O26 0.085(6) 0.062(5) 0.062(5) 0.006(4) -0.039(4) -0.019(5)
S1 0.0204(6) 0.0279(7) 0.0186(6) -0.0077(5) -0.0058(5) -0.0057(5)
S2 0.0149(6) 0.0141(6) 0.0164(6) -0.0029(4) -0.0025(4) -0.0031(5)
S3 0.0160(6) 0.0163(6) 0.0181(6) -0.0038(5) -0.0021(5) -0.0063(5)
S4 0.0211(6) 0.0244(7) 0.0191(6) -0.0062(5) -0.0010(5) -0.0087(5)
S5 0.0164(6) 0.0139(6) 0.0166(6) -0.0005(4) 0.0001(4) -0.0022(5)
S6 0.0177(6) 0.0143(6) 0.0174(6) -0.0040(4) -0.0005(5) -0.0032(5)
S7 0.0205(6) 0.0139(6) 0.0169(6) -0.0019(4) -0.0016(5) -0.0039(5)
S8 0.0184(6) 0.0170(6) 0.0197(6) -0.0025(5) 0.0013(5) -0.0047(5)
O14' 0.039(14) 0.046(14) 0.023(6) 0.002(6) -0.007(6) -0.032(12)
O25' 0.060(7) 0.085(8) 0.036(6) -0.013(5) -0.025(5) -0.015(6)
O26' 0.075(11) 0.045(8) 0.096(12) 0.038(8) -0.053(9) -0.011(7)
C9' 0.052(2) 0.055(3) 0.070(3) -0.017(2) -0.024(2) -0.006(2)
C8' 0.052(2) 0.055(3) 0.070(3) -0.017(2) -0.024(2) -0.006(2)
C10' 0.052(2) 0.055(3) 0.070(3) -0.017(2) -0.024(2) -0.006(2)
C78' 0.052(2) 0.055(3) 0.070(3) -0.017(2) -0.024(2) -0.006(2)
C79' 0.052(2) 0.055(3) 0.070(3) -0.017(2) -0.024(2) -0.006(2)
C80' 0.052(2) 0.055(3) 0.070(3) -0.017(2) -0.024(2) -0.006(2)

loop_
_atom_type_symbol
_atom_type_description
_atom_type_scat_dispersion_real
_atom_type_scat_dispersion_imag
_atom_type_scat_source
C C 0.0033 0.0016 'International Tables Vol C Tables 4.2.6.8 and 6.1.1.4'
H H 0.0000 0.0000 'International Tables Vol C Tables 4.2.6.8 and 6.1.1.4'
N N 0.0061 0.0033 'International Tables Vol C Tables 4.2.6.8 and 6.1.1.4'
O O 0.0106 0.0060 'International Tables Vol C Tables 4.2.6.8 and 6.1.1.4'
Cl Cl 0.1484 0.1585 'International Tables Vol C Tables 4.2.6.8 and 6.1.1.4'
S S 0.1246 0.1234 'International Tables Vol C Tables 4.2.6.8 and 6.1.1.4'
Ag Ag -0.8971 1.1015 'International Tables Vol C Tables 4.2.6.8 and 6.1.1.4'

loop_
_geom_angle_atom_site_label_1
_geom_angle_atom_site_label_2
_geom_angle_atom_site_label_3
_geom_angle
_geom_angle_site_symmetry_1
_geom_angle_site_symmetry_3
_geom_angle_publ_flag
O13 Ag1 O14' 67.9(4) . . ?
O13 Ag1 S6 113.96(11) . . ?
O14' Ag1 S6 103.2(9) . . ?
O13 Ag1 S3 130.86(10) . . ?
O14' Ag1 S3 93.7(9) . . ?
S6 Ag1 S3 114.54(4) . . ?
O13 Ag1 O14 68.0(2) . . ?
O14' Ag1 O14 19.2(3) . . ?
S6 Ag1 O14 121.4(9) . . ?
S3 Ag1 O14 80.6(5) . . ?
O20 Ag2 O12 85.76(12) . . ?
O20 Ag2 S7 127.91(9) . . ?
O12 Ag2 S7 114.67(9) . . ?
O20 Ag2 S2 111.52(10) . . ?
O12 Ag2 S2 90.84(8) . . ?
S7 Ag2 S2 115.21(4) . . ?
O1 C1 C2 118.1(4) . . ?
O1 C1 C6 123.6(5) . . ?
C2 C1 C6 118.3(5) . . ?
C1 C2 C3 120.5(5) . . ?
C1 C2 S4 120.7(4) . . ?
C3 C2 S4 118.8(4) . . ?
C4 C3 C2 121.5(5) . . ?
C4 C3 H3 119.3 . . ?
C2 C3 H3 119.3 . . ?
C5 C4 C3 117.6(5) . . ?
C5 C4 C7 121.6(5) . . ?
C3 C4 C7 120.7(5) . . ?
C4 C5 C6 122.2(5) . . ?
C4 C5 H5 118.9 . . ?
C6 C5 H5 118.9 . . ?
C5 C6 C1 119.9(5) . . ?
C5 C6 S1 119.5(4) . . ?
C1 C6 S1 120.3(4) . . ?
C9 C7 C10' 124.9(8) . . ?
C9 C7 C4 114.5(7) . . ?
C10' C7 C4 119.5(7) . . ?
C9 C7 C10 110.0(6) . . ?
C10' C7 C10 39.3(7) . . ?
C4 C7 C10 111.3(7) . . ?
C9 C7 C8' 52.1(7) . . ?
C10' C7 C8' 108.2(7) . . ?
C4 C7 C8' 116.7(7) . . ?
C10 C7 C8' 131.8(8) . . ?
C9 C7 C9' 53.2(7) . . ?
C10' C7 C9' 99.5(10) . . ?
C4 C7 C9' 106.9(7) . . ?
C10 C7 C9' 64.7(8) . . ?
C8' C7 C9' 103.3(7) . . ?
C9 C7 C8 108.3(6) . . ?
C10' C7 C8 66.1(8) . . ?
C4 C7 C8 107.0(6) . . ?
C10 C7 C8 105.3(6) . . ?
C8' C7 C8 57.5(7) . . ?
C9' C7 C8 146.0(9) . . ?
C7 C8 H8A 109.5 . . ?
C7 C8 H8B 109.5 . . ?
C7 C8 H8C 109.5 . . ?
C7 C9 H9A 109.5 . . ?
C7 C9 H9B 109.5 . . ?
C7 C9 H9C 109.5 . . ?
C7 C10 H10A 109.5 . . ?
C7 C10 H10B 109.5 . . ?
C7 C10 H10C 109.5 . . ?
O3 C11 C12 118.5(4) . . ?
O3 C11 C16 123.0(4) . . ?
C12 C11 C16 118.3(4) . . ?
C11 C12 C13 120.3(4) . . ?
C11 C12 S1 120.8(4) . . ?
C13 C12 S1 118.9(4) . . ?
C14 C13 C12 121.8(5) . . ?
C14 C13 H13 119.1 . . ?
C12 C13 H13 119.1 . . ?
C13 C14 C15 117.5(5) . . ?
C13 C14 C17 123.9(5) . . ?
C15 C14 C17 118.5(5) . . ?
C16 C15 C14 121.3(5) . . ?
C16 C15 H15 119.4 . . ?
C14 C15 H15 119.4 . . ?
C15 C16 C11 120.8(4) . . ?
C15 C16 S2 118.2(4) . . ?
C11 C16 S2 120.9(4) . . ?
C18 C17 C14 109.7(5) . . ?
C18 C17 C19 109.4(5) . . ?
C14 C17 C19 109.4(5) . . ?
C18 C17 C20 108.7(5) . . ?
C14 C17 C20 111.7(5) . . ?
C19 C17 C20 107.9(5) . . ?
C17 C18 H18A 109.5 . . ?
C17 C18 H18B 109.5 . . ?
H18A C18 H18B 109.5 . . ?
C17 C18 H18C 109.5 . . ?
H18A C18 H18C 109.5 . . ?
H18B C18 H18C 109.5 . . ?
C17 C19 H19A 109.5 . . ?
C17 C19 H19B 109.5 . . ?
H19A C19 H19B 109.5 . . ?
C17 C19 H19C 109.5 . . ?
H19A C19 H19C 109.5 . . ?
H19B C19 H19C 109.5 . . ?
C17 C20 H20A 109.5 . . ?
C17 C20 H20B 109.5 . . ?
H20A C20 H20B 109.5 . . ?
C17 C20 H20C 109.5 . . ?
H20A C20 H20C 109.5 . . ?
H20B C20 H20C 109.5 . . ?
O2 C21 C26 125.2(4) . . ?
O2 C21 C22 117.8(4) . . ?
C26 C21 C22 116.9(4) . . ?
C23 C22 C21 120.7(4) . . ?
C23 C22 S2 120.9(4) . . ?
C21 C22 S2 118.4(4) . . ?
C22 C23 C24 122.7(4) . . ?
C22 C23 H23 118.7 . . ?
C24 C23 H23 118.7 . . ?
C25 C24 C23 116.5(4) . . ?
C25 C24 C27 123.2(4) . . ?
C23 C24 C27 120.3(4) . . ?
C24 C25 C26 122.2(5) . . ?
C24 C25 H25 118.9 . . ?
C26 C25 H25 118.9 . . ?
C25 C26 C21 120.7(4) . . ?
C25 C26 S3 118.0(4) . . ?
C21 C26 S3 121.2(4) . . ?
C29 C27 C28 109.0(5) . . ?
C29 C27 C30 108.4(5) . . ?
C28 C27 C30 108.7(5) . . ?
C29 C27 C24 112.3(5) . . ?
C28 C27 C24 109.8(5) . . ?
C30 C27 C24 108.6(5) . . ?
C27 C28 H28A 109.5 . . ?
C27 C28 H28B 109.5 . . ?
H28A C28 H28B 109.5 . . ?
C27 C28 H28C 109.5 . . ?
H28A C28 H28C 109.5 . . ?
H28B C28 H28C 109.5 . . ?
C27 C29 H29A 109.5 . . ?
C27 C29 H29B 109.5 . . ?
H29A C29 H29B 109.5 . . ?
C27 C29 H29C 109.5 . . ?
H29A C29 H29C 109.5 . . ?
H29B C29 H29C 109.5 . . ?
C27 C30 H30A 109.5 . . ?
C27 C30 H30B 109.5 . . ?
H30A C30 H30B 109.5 . . ?
C27 C30 H30C 109.5 . . ?
H30A C30 H30C 109.5 . . ?
H30B C30 H30C 109.5 . . ?
O5 C31 C32 120.1(4) . . ?
O5 C31 C36 121.6(4) . . ?
C32 C31 C36 118.1(4) . . ?
C33 C32 C31 121.4(5) . . ?
C33 C32 S3 117.7(4) . . ?
C31 C32 S3 120.8(4) . . ?
C34 C33 C32 121.1(5) . . ?
C34 C33 H33 119.4 . . ?
C32 C33 H33 119.4 . . ?
C33 C34 C35 117.5(5) . . ?
C33 C34 C37 121.7(5) . . ?
C35 C34 C37 120.7(5) . . ?
C36 C35 C34 122.2(5) . . ?
C36 C35 H35 118.9 . . ?
C34 C35 H35 118.9 . . ?
C35 C36 C31 119.7(5) . . ?
C35 C36 S4 119.0(4) . . ?
C31 C36 S4 121.3(4) . . ?
C40 C37 C39 109.2(6) . . ?
C40 C37 C38 105.9(5) . . ?
C39 C37 C38 109.9(6) . . ?
C40 C37 C34 111.5(5) . . ?
C39 C37 C34 108.2(5) . . ?
C38 C37 C34 112.0(5) . . ?
C37 C38 H38A 109.5 . . ?
C37 C38 H38B 109.5 . . ?
H38A C38 H38B 109.5 . . ?
C37 C38 H38C 109.5 . . ?
H38A C38 H38C 109.5 . . ?
H38B C38 H38C 109.5 . . ?
C37 C39 H39A 109.5 . . ?
C37 C39 H39B 109.5 . . ?
H39A C39 H39B 109.5 . . ?
C37 C39 H39C 109.5 . . ?
H39A C39 H39C 109.5 . . ?
H39B C39 H39C 109.5 . . ?
C37 C40 H40A 109.5 . . ?
C37 C40 H40B 109.5 . . ?
H40A C40 H40B 109.5 . . ?
C37 C40 H40C 109.5 . . ?
H40A C40 H40C 109.5 . . ?
H40B C40 H40C 109.5 . . ?
O3 C41 C42 108.9(4) . . ?
O3 C41 H41A 109.9 . . ?
C42 C41 H41A 109.9 . . ?
O3 C41 H41B 109.9 . . ?
C42 C41 H41B 109.9 . . ?
H41A C41 H41B 108.3 . . ?
O4 C42 C41 112.0(4) . . ?
O4 C42 H42A 109.2 . . ?
C41 C42 H42A 109.2 . . ?
O4 C42 H42B 109.2 . . ?
C41 C42 H42B 109.2 . . ?
H42A C42 H42B 107.9 . . ?
C48 C43 C44 118.8(5) . . ?
C48 C43 O4 123.6(5) . . ?
C44 C43 O4 117.5(4) . . ?
C45 C44 O6 117.9(5) . . ?
C45 C44 C43 120.1(5) . . ?
O6 C44 C43 122.0(5) . . ?
C44 C45 C46 120.5(5) . . ?
C44 C45 H45 119.7 . . ?
C46 C45 H45 119.7 . . ?
C47 C46 C45 119.5(5) . . ?
C47 C46 H46 120.2 . . ?
C45 C46 H46 120.2 . . ?
C46 C47 C48 120.0(5) . . ?
C46 C47 H47 120.0 . . ?
C48 C47 H47 120.0 . . ?
C43 C48 C47 121.0(5) . . ?
C43 C48 H48 119.5 . . ?
C47 C48 H48 119.5 . . ?
O6 C49 C50 107.3(4) . . ?
O6 C49 H49A 110.3 . . ?
C50 C49 H49A 110.3 . . ?
O6 C49 H49B 110.3 . . ?
C50 C49 H49B 110.3 . . ?
H49A C49 H49B 108.5 . . ?
O5 C50 C49 107.0(4) . . ?
O5 C50 H50A 110.3 . . ?
C49 C50 H50A 110.3 . . ?
O5 C50 H50B 110.3 . . ?
C49 C50 H50B 110.3 . . ?
H50A C50 H50B 108.6 . . ?
O7 C51 C52 124.2(4) . . ?
O7 C51 C56 118.1(4) . . ?
C52 C51 C56 117.7(4) . . ?
C53 C52 C51 120.9(5) . . ?
C53 C52 S8 120.0(4) . . ?
C51 C52 S8 118.9(4) . . ?
C52 C53 C54 121.8(5) . . ?
C52 C53 H53 119.1 . . ?
C54 C53 H53 119.1 . . ?
C53 C54 C55 117.1(5) . . ?
C53 C54 C57 123.2(4) . . ?
C55 C54 C57 119.6(5) . . ?
C56 C55 C54 122.8(5) . . ?
C56 C55 H55 118.6 . . ?
C54 C55 H55 118.6 . . ?
C55 C56 C51 119.5(4) . . ?
C55 C56 S5 118.3(4) . . ?
C51 C56 S5 121.5(4) . . ?
C60 C57 C59 110.2(5) . . ?
C60 C57 C58 107.4(5) . . ?
C59 C57 C58 109.0(5) . . ?
C60 C57 C54 110.0(5) . . ?
C59 C57 C54 107.8(5) . . ?
C58 C57 C54 112.4(4) . . ?
C57 C58 H58A 109.5 . . ?
C57 C58 H58B 109.5 . . ?
H58A C58 H58B 109.5 . . ?
C57 C58 H58C 109.5 . . ?
H58A C58 H58C 109.5 . . ?
H58B C58 H58C 109.5 . . ?
C57 C59 H59A 109.5 . . ?
C57 C59 H59B 109.5 . . ?
H59A C59 H59B 109.5 . . ?
C57 C59 H59C 109.5 . . ?
H59A C59 H59C 109.5 . . ?
H59B C59 H59C 109.5 . . ?
C57 C60 H60A 109.5 . . ?
C57 C60 H60B 109.5 . . ?
H60A C60 H60B 109.5 . . ?
C57 C60 H60C 109.5 . . ?
H60A C60 H60C 109.5 . . ?
H60B C60 H60C 109.5 . . ?
O9 C61 C62 126.0(4) . . ?
O9 C61 C66 116.3(4) . . ?
C62 C61 C66 117.7(4) . . ?
C61 C62 C63 119.7(5) . . ?
C61 C62 S5 124.3(4) . . ?
C63 C62 S5 115.9(4) . . ?
C64 C63 C62 122.7(5) . . ?
C64 C63 H63 118.7 . . ?
C62 C63 H63 118.7 . . ?
C63 C64 C65 116.8(5) . . ?
C63 C64 C67 123.9(5) . . ?
C65 C64 C67 119.3(5) . . ?
C66 C65 C64 121.7(5) . . ?
C66 C65 H65 119.2 . . ?
C64 C65 H65 119.2 . . ?
C65 C66 C61 121.4(4) . . ?
C65 C66 S6 120.3(4) . . ?
C61 C66 S6 118.2(4) . . ?
C68 C67 C64 111.4(5) . . ?
C68 C67 C70 109.3(5) . . ?
C64 C67 C70 108.0(5) . . ?
C68 C67 C69 107.7(5) . . ?
C64 C67 C69 110.4(5) . . ?
C70 C67 C69 109.9(5) . . ?
C67 C68 H68A 109.5 . . ?
C67 C68 H68B 109.5 . . ?
H68A C68 H68B 109.5 . . ?
C67 C68 H68C 109.5 . . ?
H68A C68 H68C 109.5 . . ?
H68B C68 H68C 109.5 . . ?
C67 C69 H69A 109.5 . . ?
C67 C69 H69B 109.5 . . ?
H69A C69 H69B 109.5 . . ?
C67 C69 H69C 109.5 . . ?
H69A C69 H69C 109.5 . . ?
H69B C69 H69C 109.5 . . ?
C67 C70 H70A 109.5 . . ?
C67 C70 H70B 109.5 . . ?
H70A C70 H70B 109.5 . . ?
C67 C70 H70C 109.5 . . ?
H70A C70 H70C 109.5 . . ?
H70B C70 H70C 109.5 . . ?
O8 C71 C76 119.5(4) . . ?
O8 C71 C72 123.0(4) . . ?
C76 C71 C72 117.4(4) . . ?
C73 C72 C71 120.2(4) . . ?
C73 C72 S6 121.4(4) . . ?
C71 C72 S6 118.4(4) . . ?
C74 C73 C72 122.4(5) . . ?
C74 C73 H73 118.8 . . ?
C72 C73 H73 118.8 . . ?
C73 C74 C75 116.7(5) . . ?
C73 C74 C77 121.0(5) . . ?
C75 C74 C77 122.3(5) . . ?
C76 C75 C74 121.7(5) . . ?
C76 C75 H75 119.1 . . ?
C74 C75 H75 119.1 . . ?
C75 C76 C71 121.2(4) . . ?
C75 C76 S7 117.9(4) . . ?
C71 C76 S7 121.0(4) . . ?
C78' C77 C78 65.2(8) . . ?
C78' C77 C80' 110.3(7) . . ?
C78 C77 C80' 127.1(9) . . ?
C78' C77 C74 112.6(8) . . ?
C78 C77 C74 115.5(6) . . ?
C80' C77 C74 114.1(8) . . ?
C78' C77 C80 129.6(9) . . ?
C78 C77 C80 109.0(6) . . ?
C80' C77 C80 30.6(7) . . ?
C74 C77 C80 114.1(6) . . ?
C78' C77 C79 42.7(7) . . ?
C78 C77 C79 105.9(6) . . ?
C80' C77 C79 76.0(8) . . ?
C74 C77 C79 106.5(6) . . ?
C80 C77 C79 105.0(6) . . ?
C78' C77 C79' 107.3(7) . . ?
C78 C77 C79' 42.6(7) . . ?
C80' C77 C79' 106.4(7) . . ?
C74 C77 C79' 105.7(8) . . ?
C80 C77 C79' 77.3(8) . . ?
C79 C77 C79' 143.1(8) . . ?
C77 C78 H78A 109.5 . . ?
C77 C78 H78B 109.5 . . ?
C77 C78 H78C 109.5 . . ?
C77 C79 H79A 109.5 . . ?
C77 C79 H79B 109.5 . . ?
C77 C79 H79C 109.5 . . ?
C77 C80 H80A 109.5 . . ?
C77 C80 H80B 109.5 . . ?
C77 C80 H80C 109.5 . . ?
O11 C81 C82 121.4(4) . . ?
O11 C81 C86 120.0(4) . . ?
C82 C81 C86 118.6(4) . . ?
C81 C82 C83 120.3(4) . . ?
C81 C82 S7 122.8(4) . . ?
C83 C82 S7 116.8(4) . . ?
C82 C83 C84 121.8(5) . . ?
C82 C83 H83 119.1 . . ?
C84 C83 H83 119.1 . . ?
C85 C84 C83 117.2(5) . . ?
C85 C84 C87 123.2(5) . . ?
C83 C84 C87 119.6(5) . . ?
C84 C85 C86 121.5(5) . . ?
C84 C85 H85 119.2 . . ?
C86 C85 H85 119.2 . . ?
C81 C86 C85 120.4(5) . . ?
C81 C86 S8 120.0(4) . . ?
C85 C86 S8 119.5(4) . . ?
C88 C87 C89 108.7(5) . . ?
C88 C87 C84 111.5(5) . . ?
C89 C87 C84 108.3(5) . . ?
C88 C87 C90 108.9(6) . . ?
C89 C87 C90 109.2(6) . . ?
C84 C87 C90 110.1(5) . . ?
C87 C88 H88A 109.5 . . ?
C87 C88 H88B 109.5 . . ?
H88A C88 H88B 109.5 . . ?
C87 C88 H88C 109.5 . . ?
H88A C88 H88C 109.5 . . ?
H88B C88 H88C 109.5 . . ?
C87 C89 H89A 109.5 . . ?
C87 C89 H89B 109.5 . . ?
H89A C89 H89B 109.5 . . ?
C87 C89 H89C 109.5 . . ?
H89A C89 H89C 109.5 . . ?
H89B C89 H89C 109.5 . . ?
C87 C90 H90A 109.5 . . ?
C87 C90 H90B 109.5 . . ?
H90A C90 H90B 109.5 . . ?
C87 C90 H90C 109.5 . . ?
H90A C90 H90C 109.5 . . ?
H90B C90 H90C 109.5 . . ?
O9 C91 C92 108.3(4) . . ?
O9 C91 H91A 110.0 . . ?
C92 C91 H91A 110.0 . . ?
O9 C91 H91B 110.0 . . ?
C92 C91 H91B 110.0 . . ?
H91A C91 H91B 108.4 . . ?
O10 C92 C91 107.9(4) . . ?
O10 C92 H92A 110.1 . . ?
C91 C92 H92A 110.1 . . ?
O10 C92 H92B 110.1 . . ?
C91 C92 H92B 110.1 . . ?
H92A C92 H92B 108.4 . . ?
O10 C93 C94 116.0(4) . . ?
O10 C93 C98 124.9(5) . . ?
C94 C93 C98 119.1(5) . . ?
C95 C94 O12 120.3(5) . . ?
C95 C94 C93 120.3(5) . . ?
O12 C94 C93 119.4(4) . . ?
C94 C95 C96 120.4(5) . . ?
C94 C95 H95 119.8 . . ?
C96 C95 H95 119.8 . . ?
C97 C96 C95 119.9(5) . . ?
C97 C96 H96 120.0 . . ?
C95 C96 H96 120.0 . . ?
C96 C97 C98 120.3(5) . . ?
C96 C97 H97 119.8 . . ?
C98 C97 H97 119.8 . . ?
C97 C98 C93 119.9(5) . . ?
C97 C98 H98 120.0 . . ?
C93 C98 H98 120.0 . . ?
O12 C99 C100 108.7(4) . . ?
O12 C99 H99A 109.9 . . ?
C100 C99 H99A 109.9 . . ?
O12 C99 H99B 109.9 . . ?
C100 C99 H99B 109.9 . . ?
H99A C99 H99B 108.3 . . ?
O11 C100 C99 109.3(4) . . ?
O11 C100 H10D 109.8 . . ?
C99 C100 H10D 109.8 . . ?
O11 C100 H10E 109.8 . . ?
C99 C100 H10E 109.8 . . ?
H10D C100 H10E 108.3 . . ?
O13 C101 C106 121.4(5) . . ?
O13 C101 C102 126.7(5) . . ?
C106 C101 C102 111.8(4) . . ?
C103 C102 C101 123.9(5) . . ?
C103 C102 N7 115.1(5) . . ?
C101 C102 N7 120.8(4) . . ?
C102 C103 C104 119.5(5) . . ?
C102 C103 H103 120.3 . . ?
C104 C103 H103 120.3 . . ?
C105 C104 C103 120.6(5) . . ?
C105 C104 N8 119.7(5) . . ?
C103 C104 N8 119.7(5) . . ?
C106 C105 C104 119.6(5) . . ?
C106 C105 H105 120.2 . . ?
C104 C105 H105 120.2 . . ?
C105 C106 C101 124.5(5) . . ?
C105 C106 N9 116.4(5) . . ?
C101 C106 N9 119.1(5) . . ?
O20 C107 C108 127.0(5) . . ?
O20 C107 C112 121.6(5) . . ?
C108 C107 C112 111.3(4) . . ?
C109 C108 C107 123.8(5) . . ?
C109 C108 N10 116.3(5) . . ?
C107 C108 N10 119.8(4) . . ?
C110 C109 C108 119.2(5) . . ?
C110 C109 H109 120.4 . . ?
C108 C109 H109 120.4 . . ?
C109 C110 C111 121.5(5) . . ?
C109 C110 N11 119.2(5) . . ?
C111 C110 N11 119.4(5) . . ?
C112 C111 C110 118.3(5) . . ?
C112 C111 H111 120.8 . . ?
C110 C111 H111 120.8 . . ?
C111 C112 C107 125.8(5) . . ?
C111 C112 N12 118.1(5) . . ?
C107 C112 N12 116.1(5) . . ?
Cl2 C113 Cl1 109.4(5) . . ?
Cl2 C113 Cl3 109.0(5) . . ?
Cl1 C113 Cl3 110.6(5) . . ?
Cl2 C113 H113 109.3 . . ?
Cl1 C113 H113 109.3 . . ?
Cl3 C113 H113 109.3 . . ?
Cl4 C114 Cl6 111.1(4) . . ?
Cl4 C114 Cl5 110.4(3) . . ?
Cl6 C114 Cl5 110.5(4) . . ?
Cl4 C114 H114 108.2 . . ?
Cl6 C114 H114 108.2 . . ?
Cl5 C114 H114 108.2 . . ?
Cl9 C115 Cl7 112.7(4) . . ?
Cl9 C115 Cl8 109.9(4) . . ?
Cl7 C115 Cl8 110.7(4) . . ?
Cl9 C115 H115 107.8 . . ?
Cl7 C115 H115 107.8 . . ?
Cl8 C115 H115 107.8 . . ?
Cl11 C116 Cl10 112.3(4) . . ?
Cl11 C116 Cl12 110.0(4) . . ?
Cl10 C116 Cl12 111.9(4) . . ?
Cl11 C116 H116 107.5 . . ?
Cl10 C116 H116 107.5 . . ?
Cl12 C116 H116 107.5 . . ?
O15 N7 O14' 115.7(7) . . ?
O15 N7 O14 121.8(7) . . ?
O14' N7 O14 39.9(6) . . ?
O15 N7 C102 119.1(4) . . ?
O14' N7 C102 118.9(11) . . ?
O14 N7 C102 117.0(10) . . ?
O17 N8 O16 123.3(5) . . ?
O17 N8 C104 118.3(5) . . ?
O16 N8 C104 118.3(4) . . ?
O19 N9 O18 123.4(5) . . ?
O19 N9 C106 119.2(5) . . ?
O18 N9 C106 117.4(5) . . ?
O22 N10 O21 123.9(5) . . ?
O22 N10 C108 118.3(5) . . ?
O21 N10 C108 117.9(4) . . ?
O24 N11 O23 123.3(4) . . ?
O24 N11 C110 118.8(5) . . ?
O23 N11 C110 117.9(4) . . ?
O26 N12 O26' 92.7(10) . . ?
O26 N12 O25' 55.8(8) . . ?
O26' N12 O25' 121.9(9) . . ?
O26 N12 O25 124.4(8) . . ?
O26' N12 O25 55.0(8) . . ?
O25' N12 O25 100.8(9) . . ?
O26 N12 C112 119.2(7) . . ?
O26' N12 C112 121.5(8) . . ?
O25' N12 C112 116.6(7) . . ?
O25 N12 C112 116.3(7) . . ?
C1 O1 H1A 111(5) . . ?
C21 O2 H2A 114(4) . . ?
C11 O3 C41 117.8(4) . . ?
C43 O4 C42 116.9(4) . . ?
C31 O5 C50 114.5(3) . . ?
C44 O6 C49 113.9(4) . . ?
C51 O7 H7A 109(4) . . ?
C71 O8 H8G 115(4) . . ?
C61 O9 C91 119.2(4) . . ?
C93 O10 C92 116.8(4) . . ?
C81 O11 C100 112.4(3) . . ?
C94 O12 C99 112.2(4) . . ?
C94 O12 Ag2 123.7(3) . . ?
C99 O12 Ag2 122.6(3) . . ?
C101 O13 Ag1 141.6(4) . . ?
C107 O20 Ag2 139.2(3) . . ?
N7 O14 Ag1 131.0(13) . . ?
C6 S1 C12 103.7(2) . . ?
C22 S2 C16 99.4(2) . . ?
C22 S2 Ag2 102.48(16) . . ?
C16 S2 Ag2 115.11(16) . . ?
C26 S3 C32 101.6(2) . . ?
C26 S3 Ag1 104.15(16) . . ?
C32 S3 Ag1 120.70(17) . . ?
C2 S4 C36 101.2(2) . . ?
C56 S5 C62 104.7(2) . . ?
C72 S6 C66 99.2(2) . . ?
C72 S6 Ag1 106.03(17) . . ?
C66 S6 Ag1 114.06(16) . . ?
C76 S7 C82 100.7(2) . . ?
C76 S7 Ag2 105.95(17) . . ?
C82 S7 Ag2 121.73(17) . . ?
C52 S8 C86 102.2(2) . . ?
N7 O14' Ag1 135.1(12) . . ?
C7 C9' H9'1 109.5 . . ?
C7 C9' H9'2 109.5 . . ?
H9'1 C9' H9'2 109.5 . . ?
C7 C9' H9'3 109.5 . . ?
H9'1 C9' H9'3 109.5 . . ?
H9'2 C9' H9'3 109.5 . . ?
C7 C8' H8'1 109.5 . . ?
C7 C8' H8'2 109.5 . . ?
H8'1 C8' H8'2 109.5 . . ?
C7 C8' H8'3 109.5 . . ?
H8'1 C8' H8'3 109.5 . . ?
H8'2 C8' H8'3 109.5 . . ?
C7 C10' H10F 109.5 . . ?
C7 C10' H10G 109.5 . . ?
H10F C10' H10G 109.5 . . ?
C7 C10' H10H 109.5 . . ?
H10F C10' H10H 109.5 . . ?
H10G C10' H10H 109.5 . . ?
C77 C78' H78D 109.5 . . ?
C77 C78' H78E 109.5 . . ?
H78D C78' H78E 109.5 . . ?
C77 C78' H78F 109.5 . . ?
H78D C78' H78F 109.5 . . ?
H78E C78' H78F 109.5 . . ?
C77 C79' H79D 109.5 . . ?
C77 C79' H79E 109.5 . . ?
H79D C79' H79E 109.5 . . ?
C77 C79' H79F 109.5 . . ?
H79D C79' H79F 109.5 . . ?
H79E C79' H79F 109.5 . . ?
C77 C80' H80D 109.5 . . ?
C77 C80' H80E 109.5 . . ?
H80D C80' H80E 109.5 . . ?
C77 C80' H80F 109.5 . . ?
H80D C80' H80F 109.5 . . ?
H80E C80' H80F 109.5 . . ?

loop_
_geom_bond_atom_site_label_1
_geom_bond_atom_site_label_2
_geom_bond_distance
_geom_bond_site_symmetry_2
_geom_bond_publ_flag
Ag1 O13 2.308(4) . ?
Ag1 O14' 2.540(12) . ?
Ag1 S6 2.5476(12) . ?
Ag1 S3 2.5747(13) . ?
Ag1 O14 2.587(10) . ?
Ag2 O20 2.318(4) . ?
Ag2 O12 2.480(3) . ?
Ag2 S7 2.5762(13) . ?
Ag2 S2 2.5960(12) . ?
C1 O1 1.345(6) . ?
C1 C2 1.394(7) . ?
C1 C6 1.408(7) . ?
C2 C3 1.394(7) . ?
C2 S4 1.776(5) . ?
C3 C4 1.391(7) . ?
C3 H3 0.9500 . ?
C4 C5 1.385(7) . ?
C4 C7 1.525(7) . ?
C5 C6 1.388(7) . ?
C5 H5 0.9500 . ?
C6 S1 1.784(5) . ?
C7 C9 1.448(7) . ?
C7 C10' 1.455(8) . ?
C7 C10 1.532(8) . ?
C7 C8' 1.549(8) . ?
C7 C9' 1.561(9) . ?
C7 C8 1.558(8) . ?
C8 H8A 0.9800 . ?
C8 H8B 0.9800 . ?
C8 H8C 0.9800 . ?
C9 H9A 0.9800 . ?
C9 H9B 0.9800 . ?
C9 H9C 0.9800 . ?
C10 H10A 0.9800 . ?
C10 H10B 0.9800 . ?
C10 H10C 0.9800 . ?
C11 O3 1.374(6) . ?
C11 C12 1.395(7) . ?
C11 C16 1.395(7) . ?
C12 C13 1.390(7) . ?
C12 S1 1.794(5) . ?
C13 C14 1.388(7) . ?
C13 H13 0.9500 . ?
C14 C15 1.396(7) . ?
C14 C17 1.527(7) . ?
C15 C16 1.385(7) . ?
C15 H15 0.9500 . ?
C16 S2 1.800(5) . ?
C17 C18 1.520(8) . ?
C17 C19 1.533(8) . ?
C17 C20 1.534(8) . ?
C18 H18A 0.9800 . ?
C18 H18B 0.9800 . ?
C18 H18C 0.9800 . ?
C19 H19A 0.9800 . ?
C19 H19B 0.9800 . ?
C19 H19C 0.9800 . ?
C20 H20A 0.9800 . ?
C20 H20B 0.9800 . ?
C20 H20C 0.9800 . ?
C21 O2 1.345(6) . ?
C21 C26 1.403(7) . ?
C21 C22 1.409(6) . ?
C22 C23 1.371(7) . ?
C22 S2 1.794(5) . ?
C23 C24 1.396(7) . ?
C23 H23 0.9500 . ?
C24 C25 1.384(7) . ?
C24 C27 1.543(7) . ?
C25 C26 1.391(7) . ?
C25 H25 0.9500 . ?
C26 S3 1.782(5) . ?
C27 C29 1.514(8) . ?
C27 C28 1.528(9) . ?
C27 C30 1.529(9) . ?
C28 H28A 0.9800 . ?
C28 H28B 0.9800 . ?
C28 H28C 0.9800 . ?
C29 H29A 0.9800 . ?
C29 H29B 0.9800 . ?
C29 H29C 0.9800 . ?
C30 H30A 0.9800 . ?
C30 H30B 0.9800 . ?
C30 H30C 0.9800 . ?
C31 O5 1.367(6) . ?
C31 C32 1.394(7) . ?
C31 C36 1.401(7) . ?
C32 C33 1.388(7) . ?
C32 S3 1.808(5) . ?
C33 C34 1.383(7) . ?
C33 H33 0.9500 . ?
C34 C35 1.400(8) . ?
C34 C37 1.533(8) . ?
C35 C36 1.391(7) . ?
C35 H35 0.9500 . ?
C36 S4 1.794(5) . ?
C37 C40 1.525(9) . ?
C37 C39 1.515(9) . ?
C37 C38 1.521(9) . ?
C38 H38A 0.9800 . ?
C38 H38B 0.9800 . ?
C38 H38C 0.9800 . ?
C39 H39A 0.9800 . ?
C39 H39B 0.9800 . ?
C39 H39C 0.9800 . ?
C40 H40A 0.9800 . ?
C40 H40B 0.9800 . ?
C40 H40C 0.9800 . ?
C41 O3 1.439(6) . ?
C41 C42 1.502(7) . ?
C41 H41A 0.9900 . ?
C41 H41B 0.9900 . ?
C42 O4 1.440(6) . ?
C42 H42A 0.9900 . ?
C42 H42B 0.9900 . ?
C43 C48 1.385(7) . ?
C43 C44 1.396(7) . ?
C43 O4 1.384(6) . ?
C44 C45 1.385(7) . ?
C44 O6 1.386(6) . ?
C45 C46 1.388(8) . ?
C45 H45 0.9500 . ?
C46 C47 1.383(8) . ?
C46 H46 0.9500 . ?
C47 C48 1.385(8) . ?
C47 H47 0.9500 . ?
C48 H48 0.9500 . ?
C49 O6 1.437(6) . ?
C49 C50 1.489(7) . ?
C49 H49A 0.9900 . ?
C49 H49B 0.9900 . ?
C50 O5 1.444(6) . ?
C50 H50A 0.9900 . ?
C50 H50B 0.9900 . ?
C51 O7 1.341(6) . ?
C51 C52 1.399(7) . ?
C51 C56 1.419(7) . ?
C52 C53 1.385(7) . ?
C52 S8 1.778(5) . ?
C53 C54 1.388(7) . ?
C53 H53 0.9500 . ?
C54 C55 1.390(7) . ?
C54 C57 1.535(7) . ?
C55 C56 1.380(7) . ?
C55 H55 0.9500 . ?
C56 S5 1.778(5) . ?
C57 C60 1.527(8) . ?
C57 C59 1.527(9) . ?
C57 C58 1.528(8) . ?
C58 H58A 0.9800 . ?
C58 H58B 0.9800 . ?
C58 H58C 0.9800 . ?
C59 H59A 0.9800 . ?
C59 H59B 0.9800 . ?
C59 H59C 0.9800 . ?
C60 H60A 0.9800 . ?
C60 H60B 0.9800 . ?
C60 H60C 0.9800 . ?
C61 O9 1.366(6) . ?
C61 C62 1.395(7) . ?
C61 C66 1.402(7) . ?
C62 C63 1.398(7) . ?
C62 S5 1.786(5) . ?
C63 C64 1.384(7) . ?
C63 H63 0.9500 . ?
C64 C65 1.396(7) . ?
C64 C67 1.535(7) . ?
C65 C66 1.373(7) . ?
C65 H65 0.9500 . ?
C66 S6 1.792(5) . ?
C67 C68 1.530(8) . ?
C67 C70 1.531(9) . ?
C67 C69 1.534(9) . ?
C68 H68A 0.9800 . ?
C68 H68B 0.9800 . ?
C68 H68C 0.9800 . ?
C69 H69A 0.9800 . ?
C69 H69B 0.9800 . ?
C69 H69C 0.9800 . ?
C70 H70A 0.9800 . ?
C70 H70B 0.9800 . ?
C70 H70C 0.9800 . ?
C71 O8 1.347(6) . ?
C71 C76 1.392(7) . ?
C71 C72 1.408(7) . ?
C72 C73 1.389(7) . ?
C72 S6 1.787(5) . ?
C73 C74 1.391(7) . ?
C73 H73 0.9500 . ?
C74 C75 1.395(7) . ?
C74 C77 1.521(7) . ?
C75 C76 1.390(7) . ?
C75 H75 0.9500 . ?
C76 S7 1.791(5) . ?
C77 C78' 1.501(8) . ?
C77 C78 1.511(7) . ?
C77 C80' 1.511(9) . ?
C77 C80 1.521(7) . ?
C77 C79 1.561(8) . ?
C77 C79' 1.552(8) . ?
C78 H78A 0.9800 . ?
C78 H78B 0.9800 . ?
C78 H78C 0.9800 . ?
C79 H79A 0.9800 . ?
C79 H79B 0.9800 . ?
C79 H79C 0.9800 . ?
C80 H80A 0.9800 . ?
C80 H80B 0.9800 . ?
C80 H80C 0.9800 . ?
C81 O11 1.379(6) . ?
C81 C82 1.390(7) . ?
C81 C86 1.390(7) . ?
C82 C83 1.387(7) . ?
C82 S7 1.799(5) . ?
C83 C84 1.399(7) . ?
C83 H83 0.9500 . ?
C84 C85 1.386(8) . ?
C84 C87 1.541(7) . ?
C85 C86 1.398(7) . ?
C85 H85 0.9500 . ?
C86 S8 1.784(5) . ?
C87 C88 1.530(9) . ?
C87 C89 1.531(9) . ?
C87 C90 1.541(9) . ?
C88 H88A 0.9800 . ?
C88 H88B 0.9800 . ?
C88 H88C 0.9800 . ?
C89 H89A 0.9800 . ?
C89 H89B 0.9800 . ?
C89 H89C 0.9800 . ?
C90 H90A 0.9800 . ?
C90 H90B 0.9800 . ?
C90 H90C 0.9800 . ?
C91 O9 1.438(6) . ?
C91 C92 1.498(7) . ?
C91 H91A 0.9900 . ?
C91 H91B 0.9900 . ?
C92 O10 1.423(6) . ?
C92 H92A 0.9900 . ?
C92 H92B 0.9900 . ?
C93 O10 1.370(6) . ?
C93 C94 1.397(7) . ?
C93 C98 1.394(7) . ?
C94 C95 1.373(7) . ?
C94 O12 1.387(6) . ?
C95 C96 1.381(8) . ?
C95 H95 0.9500 . ?
C96 C97 1.378(9) . ?
C96 H96 0.9500 . ?
C97 C98 1.386(8) . ?
C97 H97 0.9500 . ?
C98 H98 0.9500 . ?
C99 O12 1.441(6) . ?
C99 C100 1.507(7) . ?
C99 H99A 0.9900 . ?
C99 H99B 0.9900 . ?
C100 O11 1.447(6) . ?
C100 H10D 0.9900 . ?
C100 H10E 0.9900 . ?
C101 O13 1.247(6) . ?
C101 C106 1.450(7) . ?
C101 C102 1.452(7) . ?
C102 C103 1.378(7) . ?
C102 N7 1.457(6) . ?
C103 C104 1.385(7) . ?
C103 H103 0.9500 . ?
C104 C105 1.388(8) . ?
C104 N8 1.443(6) . ?
C105 C106 1.363(7) . ?
C105 H105 0.9500 . ?
C106 N9 1.469(7) . ?
C107 O20 1.253(6) . ?
C107 C108 1.448(7) . ?
C107 C112 1.447(7) . ?
C108 C109 1.378(7) . ?
C108 N10 1.455(6) . ?
C109 C110 1.381(7) . ?
C109 H109 0.9500 . ?
C110 C111 1.384(8) . ?
C110 N11 1.445(6) . ?
C111 C112 1.356(7) . ?
C111 H111 0.9500 . ?
C112 N12 1.455(7) . ?
C113 Cl2 1.721(8) . ?
C113 Cl1 1.767(11) . ?
C113 Cl3 1.758(10) . ?
C113 H113 1.0000 . ?
C114 Cl4 1.743(7) . ?
C114 Cl6 1.752(7) . ?
C114 Cl5 1.759(7) . ?
C114 H114 1.0000 . ?
C115 Cl9 1.750(7) . ?
C115 Cl7 1.747(7) . ?
C115 Cl8 1.747(7) . ?
C115 H115 1.0000 . ?
C116 Cl11 1.727(7) . ?
C116 Cl10 1.735(7) . ?
C116 Cl12 1.734(7) . ?
C116 H116 1.0000 . ?
N7 O15 1.200(6) . ?
N7 O14' 1.251(18) . ?
N7 O14 1.254(16) . ?
N8 O17 1.225(6) . ?
N8 O16 1.237(6) . ?
N9 O19 1.209(6) . ?
N9 O18 1.230(7) . ?
N10 O22 1.215(6) . ?
N10 O21 1.223(6) . ?
N11 O24 1.228(6) . ?
N11 O23 1.238(6) . ?
N12 O26 1.171(9) . ?
N12 O26' 1.186(10) . ?
N12 O25' 1.247(10) . ?
N12 O25 1.245(10) . ?
O1 H1A 0.82(4) . ?
O2 H2A 0.82(4) . ?
O7 H7A 0.83(5) . ?
O8 H8G 0.82(4) . ?
C9' H9'1 0.9800 . ?
C9' H9'2 0.9800 . ?
C9' H9'3 0.9800 . ?
C8' H8'1 0.9800 . ?
C8' H8'2 0.9800 . ?
C8' H8'3 0.9800 . ?
C10' H10F 0.9800 . ?
C10' H10G 0.9800 . ?
C10' H10H 0.9800 . ?
C78' H78D 0.9800 . ?
C78' H78E 0.9800 . ?
C78' H78F 0.9800 . ?
C79' H79D 0.9800 . ?
C79' H79E 0.9800 . ?
C79' H79F 0.9800 . ?
C80' H80D 0.9800 . ?
C80' H80E 0.9800 . ?
C80' H80F 0.9800 . ?

loop_
_geom_torsion_atom_site_label_1
_geom_torsion_atom_site_label_2
_geom_torsion_atom_site_label_3
_geom_torsion_atom_site_label_4
_geom_torsion
_geom_torsion_site_symmetry_1
_geom_torsion_site_symmetry_2
_geom_torsion_site_symmetry_3
_geom_torsion_site_symmetry_4
_geom_torsion_publ_flag
O1 C1 C2 C3 179.5(4) . . . . ?
C6 C1 C2 C3 0.5(7) . . . . ?
O1 C1 C2 S4 1.7(6) . . . . ?
C6 C1 C2 S4 -177.3(4) . . . . ?
C1 C2 C3 C4 -0.6(8) . . . . ?
S4 C2 C3 C4 177.3(4) . . . . ?
C2 C3 C4 C5 0.6(8) . . . . ?
C2 C3 C4 C7 -179.3(5) . . . . ?
C3 C4 C5 C6 -0.5(8) . . . . ?
C7 C4 C5 C6 179.3(5) . . . . ?
C4 C5 C6 C1 0.5(8) . . . . ?
C4 C5 C6 S1 -173.7(4) . . . . ?
O1 C1 C6 C5 -179.4(5) . . . . ?
C2 C1 C6 C5 -0.5(7) . . . . ?
O1 C1 C6 S1 -5.2(7) . . . . ?
C2 C1 C6 S1 173.7(4) . . . . ?
C5 C4 C7 C9 -115.4(7) . . . . ?
C3 C4 C7 C9 64.4(8) . . . . ?
C5 C4 C7 C10' 53.1(10) . . . . ?
C3 C4 C7 C10' -127.1(9) . . . . ?
C5 C4 C7 C10 10.2(8) . . . . ?
C3 C4 C7 C10 -170.0(6) . . . . ?
C5 C4 C7 C8' -173.6(7) . . . . ?
C3 C4 C7 C8' 6.2(9) . . . . ?
C5 C4 C7 C9' -58.7(9) . . . . ?
C3 C4 C7 C9' 121.1(8) . . . . ?
C5 C4 C7 C8 124.7(7) . . . . ?
C3 C4 C7 C8 -55.5(7) . . . . ?
O3 C11 C12 C13 -174.8(4) . . . . ?
C16 C11 C12 C13 0.2(7) . . . . ?
O3 C11 C12 S1 8.1(6) . . . . ?
C16 C11 C12 S1 -177.0(4) . . . . ?
C11 C12 C13 C14 -0.8(7) . . . . ?
S1 C12 C13 C14 176.3(4) . . . . ?
C12 C13 C14 C15 -0.2(7) . . . . ?
C12 C13 C14 C17 178.1(5) . . . . ?
C13 C14 C15 C16 1.9(7) . . . . ?
C17 C14 C15 C16 -176.5(5) . . . . ?
C14 C15 C16 C11 -2.6(7) . . . . ?
C14 C15 C16 S2 174.7(4) . . . . ?
O3 C11 C16 C15 176.3(4) . . . . ?
C12 C11 C16 C15 1.5(7) . . . . ?
O3 C11 C16 S2 -1.0(6) . . . . ?
C12 C11 C16 S2 -175.7(4) . . . . ?
C13 C14 C17 C18 -110.2(6) . . . . ?
C15 C14 C17 C18 68.1(7) . . . . ?
C13 C14 C17 C19 129.8(6) . . . . ?
C15 C14 C17 C19 -51.9(7) . . . . ?
C13 C14 C17 C20 10.4(7) . . . . ?
C15 C14 C17 C20 -171.3(5) . . . . ?
O2 C21 C22 C23 -177.5(4) . . . . ?
C26 C21 C22 C23 4.8(7) . . . . ?
O2 C21 C22 S2 1.6(6) . . . . ?
C26 C21 C22 S2 -176.1(3) . . . . ?
C21 C22 C23 C24 0.3(8) . . . . ?
S2 C22 C23 C24 -178.8(4) . . . . ?
C22 C23 C24 C25 -4.1(7) . . . . ?
C22 C23 C24 C27 177.0(5) . . . . ?
C23 C24 C25 C26 2.8(7) . . . . ?
C27 C24 C25 C26 -178.4(5) . . . . ?
C24 C25 C26 C21 2.3(7) . . . . ?
C24 C25 C26 S3 -175.4(4) . . . . ?
O2 C21 C26 C25 176.4(4) . . . . ?
C22 C21 C26 C25 -6.0(7) . . . . ?
O2 C21 C26 S3 -6.0(7) . . . . ?
C22 C21 C26 S3 171.6(3) . . . . ?
C25 C24 C27 C29 7.9(8) . . . . ?
C23 C24 C27 C29 -173.4(5) . . . . ?
C25 C24 C27 C28 129.3(5) . . . . ?
C23 C24 C27 C28 -51.9(7) . . . . ?
C25 C24 C27 C30 -111.9(6) . . . . ?
C23 C24 C27 C30 66.8(6) . . . . ?
O5 C31 C32 C33 -178.3(4) . . . . ?
C36 C31 C32 C33 -3.0(7) . . . . ?
O5 C31 C32 S3 2.3(6) . . . . ?
C36 C31 C32 S3 177.6(4) . . . . ?
C31 C32 C33 C34 2.1(7) . . . . ?
S3 C32 C33 C34 -178.5(4) . . . . ?
C32 C33 C34 C35 -0.7(8) . . . . ?
C32 C33 C34 C37 -176.3(5) . . . . ?
C33 C34 C35 C36 0.5(8) . . . . ?
C37 C34 C35 C36 176.2(5) . . . . ?
C34 C35 C36 C31 -1.5(8) . . . . ?
C34 C35 C36 S4 -178.5(4) . . . . ?
O5 C31 C36 C35 178.0(4) . . . . ?
C32 C31 C36 C35 2.7(7) . . . . ?
O5 C31 C36 S4 -5.2(6) . . . . ?
C32 C31 C36 S4 179.6(3) . . . . ?
C33 C34 C37 C40 -153.2(5) . . . . ?
C35 C34 C37 C40 31.3(8) . . . . ?
C33 C34 C37 C39 86.6(7) . . . . ?
C35 C34 C37 C39 -88.9(7) . . . . ?
C33 C34 C37 C38 -34.7(8) . . . . ?
C35 C34 C37 C38 149.8(6) . . . . ?
O3 C41 C42 O4 71.2(6) . . . . ?
C48 C43 C44 C45 -2.6(7) . . . . ?
O4 C43 C44 C45 -178.7(4) . . . . ?
C48 C43 C44 O6 179.7(4) . . . . ?
O4 C43 C44 O6 3.6(7) . . . . ?
O6 C44 C45 C46 177.7(4) . . . . ?
C43 C44 C45 C46 -0.1(7) . . . . ?
C44 C45 C46 C47 2.4(7) . . . . ?
C45 C46 C47 C48 -1.9(7) . . . . ?
C44 C43 C48 C47 3.1(7) . . . . ?
O4 C43 C48 C47 179.0(4) . . . . ?
C46 C47 C48 C43 -0.9(8) . . . . ?
O6 C49 C50 O5 -58.4(5) . . . . ?
O7 C51 C52 C53 -177.6(5) . . . . ?
C56 C51 C52 C53 4.1(7) . . . . ?
O7 C51 C52 S8 8.1(7) . . . . ?
C56 C51 C52 S8 -170.2(4) . . . . ?
C51 C52 C53 C54 -1.9(8) . . . . ?
S8 C52 C53 C54 172.4(4) . . . . ?
C52 C53 C54 C55 -1.2(8) . . . . ?
C52 C53 C54 C57 -178.7(5) . . . . ?
C53 C54 C55 C56 2.1(8) . . . . ?
C57 C54 C55 C56 179.6(5) . . . . ?
C54 C55 C56 C51 0.2(8) . . . . ?
C54 C55 C56 S5 -170.9(4) . . . . ?
O7 C51 C56 C55 178.3(4) . . . . ?
C52 C51 C56 C55 -3.3(7) . . . . ?
O7 C51 C56 S5 -10.8(6) . . . . ?
C52 C51 C56 S5 167.6(4) . . . . ?
C53 C54 C57 C60 -128.6(6) . . . . ?
C55 C54 C57 C60 54.0(7) . . . . ?
C53 C54 C57 C59 111.2(6) . . . . ?
C55 C54 C57 C59 -66.2(6) . . . . ?
C53 C54 C57 C58 -9.0(8) . . . . ?
C55 C54 C57 C58 173.5(5) . . . . ?
O9 C61 C62 C63 179.3(4) . . . . ?
C66 C61 C62 C63 -3.4(7) . . . . ?
O9 C61 C62 S5 1.8(7) . . . . ?
C66 C61 C62 S5 179.2(4) . . . . ?
C61 C62 C63 C64 1.4(8) . . . . ?
S5 C62 C63 C64 179.1(4) . . . . ?
C62 C63 C64 C65 0.6(8) . . . . ?
C62 C63 C64 C67 -177.7(5) . . . . ?
C63 C64 C65 C66 -0.6(8) . . . . ?
C67 C64 C65 C66 177.8(5) . . . . ?
C64 C65 C66 C61 -1.5(8) . . . . ?
C64 C65 C66 S6 177.2(4) . . . . ?
O9 C61 C66 C65 -178.9(4) . . . . ?
C62 C61 C66 C65 3.5(7) . . . . ?
O9 C61 C66 S6 2.4(6) . . . . ?
C62 C61 C66 S6 -175.3(4) . . . . ?
C63 C64 C67 C68 -9.7(8) . . . . ?
C65 C64 C67 C68 172.1(6) . . . . ?
C63 C64 C67 C70 110.4(6) . . . . ?
C65 C64 C67 C70 -67.8(7) . . . . ?
C63 C64 C67 C69 -129.4(6) . . . . ?
C65 C64 C67 C69 52.4(7) . . . . ?
O8 C71 C72 C73 -175.8(5) . . . . ?
C76 C71 C72 C73 6.0(7) . . . . ?
O8 C71 C72 S6 3.0(7) . . . . ?
C76 C71 C72 S6 -175.2(4) . . . . ?
C71 C72 C73 C74 -1.8(8) . . . . ?
S6 C72 C73 C74 179.5(4) . . . . ?
C72 C73 C74 C75 -2.5(8) . . . . ?
C72 C73 C74 C77 176.5(5) . . . . ?
C73 C74 C75 C76 2.4(8) . . . . ?
C77 C74 C75 C76 -176.6(5) . . . . ?
C74 C75 C76 C71 2.0(8) . . . . ?
C74 C75 C76 S7 -177.2(4) . . . . ?
O8 C71 C76 C75 175.6(4) . . . . ?
C72 C71 C76 C75 -6.1(7) . . . . ?
O8 C71 C76 S7 -5.3(7) . . . . ?
C72 C71 C76 S7 173.0(4) . . . . ?
C73 C74 C77 C78' -54.2(10) . . . . ?
C75 C74 C77 C78' 124.7(9) . . . . ?
C73 C74 C77 C78 18.1(8) . . . . ?
C75 C74 C77 C78 -163.0(6) . . . . ?
C73 C74 C77 C80' 179.1(9) . . . . ?
C75 C74 C77 C80' -2.0(10) . . . . ?
C73 C74 C77 C80 145.5(7) . . . . ?
C75 C74 C77 C80 -35.6(8) . . . . ?
C73 C74 C77 C79 -99.2(7) . . . . ?
C75 C74 C77 C79 79.7(7) . . . . ?
C73 C74 C77 C79' 62.6(9) . . . . ?
C75 C74 C77 C79' -118.5(8) . . . . ?
O11 C81 C82 C83 179.4(4) . . . . ?
C86 C81 C82 C83 -3.4(7) . . . . ?
O11 C81 C82 S7 -2.4(6) . . . . ?
C86 C81 C82 S7 174.8(4) . . . . ?
C81 C82 C83 C84 2.7(7) . . . . ?
S7 C82 C83 C84 -175.5(4) . . . . ?
C82 C83 C84 C85 0.3(8) . . . . ?
C82 C83 C84 C87 -178.9(5) . . . . ?
C83 C84 C85 C86 -2.6(8) . . . . ?
C87 C84 C85 C86 176.5(5) . . . . ?
O11 C81 C86 C85 178.3(4) . . . . ?
C82 C81 C86 C85 1.1(7) . . . . ?
O11 C81 C86 S8 -2.7(6) . . . . ?
C82 C81 C86 S8 -179.9(3) . . . . ?
C84 C85 C86 C81 1.9(7) . . . . ?
C84 C85 C86 S8 -177.0(4) . . . . ?
C85 C84 C87 C88 6.8(8) . . . . ?
C83 C84 C87 C88 -174.1(6) . . . . ?
C85 C84 C87 C89 -112.8(6) . . . . ?
C83 C84 C87 C89 66.3(7) . . . . ?
C85 C84 C87 C90 127.8(6) . . . . ?
C83 C84 C87 C90 -53.1(7) . . . . ?
O9 C91 C92 O10 -70.1(5) . . . . ?
O10 C93 C94 C95 -179.9(5) . . . . ?
C98 C93 C94 C95 -0.9(8) . . . . ?
O10 C93 C94 O12 1.4(7) . . . . ?
C98 C93 C94 O12 -179.6(4) . . . . ?
O12 C94 C95 C96 179.6(5) . . . . ?
C93 C94 C95 C96 0.9(9) . . . . ?
C94 C95 C96 C97 0.7(10) . . . . ?
C95 C96 C97 C98 -2.3(10) . . . . ?
C96 C97 C98 C93 2.3(9) . . . . ?
O10 C93 C98 C97 178.2(5) . . . . ?
C94 C93 C98 C97 -0.6(8) . . . . ?
O12 C99 C100 O11 -72.4(5) . . . . ?
O13 C101 C102 C103 177.3(5) . . . . ?
C106 C101 C102 C103 -0.5(8) . . . . ?
O13 C101 C102 N7 1.9(8) . . . . ?
C106 C101 C102 N7 -175.9(5) . . . . ?
C101 C102 C103 C104 0.0(8) . . . . ?
N7 C102 C103 C104 175.6(5) . . . . ?
C102 C103 C104 C105 -1.2(8) . . . . ?
C102 C103 C104 N8 179.7(5) . . . . ?
C103 C104 C105 C106 3.0(8) . . . . ?
N8 C104 C105 C106 -177.9(5) . . . . ?
C104 C105 C106 C101 -3.7(8) . . . . ?
C104 C105 C106 N9 179.4(5) . . . . ?
O13 C101 C106 C105 -175.5(5) . . . . ?
C102 C101 C106 C105 2.4(8) . . . . ?
O13 C101 C106 N9 1.4(8) . . . . ?
C102 C101 C106 N9 179.2(5) . . . . ?
O20 C107 C108 C109 -175.7(5) . . . . ?
C112 C107 C108 C109 1.7(7) . . . . ?
O20 C107 C108 N10 3.5(8) . . . . ?
C112 C107 C108 N10 -179.1(5) . . . . ?
C107 C108 C109 C110 -1.3(8) . . . . ?
N10 C108 C109 C110 179.5(4) . . . . ?
C108 C109 C110 C111 -0.4(8) . . . . ?
C108 C109 C110 N11 179.5(4) . . . . ?
C109 C110 C111 C112 1.4(8) . . . . ?
N11 C110 C111 C112 -178.5(5) . . . . ?
C110 C111 C112 C107 -0.8(9) . . . . ?
C110 C111 C112 N12 178.7(5) . . . . ?
O20 C107 C112 C111 176.9(5) . . . . ?
C108 C107 C112 C111 -0.7(8) . . . . ?
O20 C107 C112 N12 -2.6(8) . . . . ?
C108 C107 C112 N12 179.8(5) . . . . ?
C103 C102 N7 O15 -8.3(8) . . . . ?
C101 C102 N7 O15 167.5(5) . . . . ?
C103 C102 N7 O14' -159(2) . . . . ?
C101 C102 N7 O14' 17(2) . . . . ?
C103 C102 N7 O14 155.4(19) . . . . ?
C101 C102 N7 O14 -29(2) . . . . ?
C105 C104 N8 O17 -8.1(8) . . . . ?
C103 C104 N8 O17 171.1(5) . . . . ?
C105 C104 N8 O16 173.0(5) . . . . ?
C103 C104 N8 O16 -7.8(8) . . . . ?
C105 C106 N9 O19 -144.1(5) . . . . ?
C101 C106 N9 O19 38.8(7) . . . . ?
C105 C106 N9 O18 34.1(8) . . . . ?
C101 C106 N9 O18 -143.0(6) . . . . ?
C109 C108 N10 O22 24.8(8) . . . . ?
C107 C108 N10 O22 -154.4(6) . . . . ?
C109 C108 N10 O21 -155.5(5) . . . . ?
C107 C108 N10 O21 25.2(7) . . . . ?
C109 C110 N11 O24 -179.3(5) . . . . ?
C111 C110 N11 O24 0.6(7) . . . . ?
C109 C110 N11 O23 0.7(7) . . . . ?
C111 C110 N11 O23 -179.4(5) . . . . ?
C111 C112 N12 O26 120.3(9) . . . . ?
C107 C112 N12 O26 -60.2(10) . . . . ?
C111 C112 N12 O26' -125.8(12) . . . . ?
C107 C112 N12 O26' 53.8(13) . . . . ?
C111 C112 N12 O25' 56.3(10) . . . . ?
C107 C112 N12 O25' -124.1(9) . . . . ?
C111 C112 N12 O25 -62.4(9) . . . . ?
C107 C112 N12 O25 117.2(8) . . . . ?
C12 C11 O3 C41 -118.9(5) . . . . ?
C16 C11 O3 C41 66.3(6) . . . . ?
C42 C41 O3 C11 144.7(4) . . . . ?
C48 C43 O4 C42 41.9(6) . . . . ?
C44 C43 O4 C42 -142.2(4) . . . . ?
C41 C42 O4 C43 87.3(5) . . . . ?
C32 C31 O5 C50 -104.5(5) . . . . ?
C36 C31 O5 C50 80.4(5) . . . . ?
C49 C50 O5 C31 -170.7(4) . . . . ?
C45 C44 O6 C49 112.2(5) . . . . ?
C43 C44 O6 C49 -70.0(6) . . . . ?
C50 C49 O6 C44 -173.9(4) . . . . ?
C62 C61 O9 C91 -46.7(6) . . . . ?
C66 C61 O9 C91 135.9(4) . . . . ?
C92 C91 O9 C61 -145.7(4) . . . . ?
C94 C93 O10 C92 -164.1(4) . . . . ?
C98 C93 O10 C92 17.0(7) . . . . ?
C91 C92 O10 C93 -172.4(4) . . . . ?
C82 C81 O11 C100 -93.1(5) . . . . ?
C86 C81 O11 C100 89.7(5) . . . . ?
C99 C100 O11 C81 -179.1(4) . . . . ?
C95 C94 O12 C99 100.9(6) . . . . ?
C93 C94 O12 C99 -80.4(5) . . . . ?
C95 C94 O12 Ag2 -65.7(6) . . . . ?
C93 C94 O12 Ag2 113.0(4) . . . . ?
C100 C99 O12 C94 -178.9(4) . . . . ?
C100 C99 O12 Ag2 -12.1(5) . . . . ?
O20 Ag2 O12 C94 77.7(3) . . . . ?
S7 Ag2 O12 C94 -152.2(3) . . . . ?
S2 Ag2 O12 C94 -33.8(3) . . . . ?
O20 Ag2 O12 C99 -87.5(3) . . . . ?
S7 Ag2 O12 C99 42.5(3) . . . . ?
S2 Ag2 O12 C99 160.9(3) . . . . ?
C106 C101 O13 Ag1 180.0(4) . . . . ?
C102 C101 O13 Ag1 2.4(10) . . . . ?
O14' Ag1 O13 C101 -12.3(13) . . . . ?
S6 Ag1 O13 C101 -107.4(6) . . . . ?
S3 Ag1 O13 C101 62.8(6) . . . . ?
O14 Ag1 O13 C101 8.4(11) . . . . ?
C108 C107 O20 Ag2 20.7(9) . . . . ?
C112 C107 O20 Ag2 -156.4(4) . . . . ?
O12 Ag2 O20 C107 140.5(5) . . . . ?
S7 Ag2 O20 C107 22.2(6) . . . . ?
S2 Ag2 O20 C107 -130.3(5) . . . . ?
O15 N7 O14 Ag1 -144.1(15) . . . . ?
O14' N7 O14 Ag1 -51.1(14) . . . . ?
C102 N7 O14 Ag1 53(3) . . . . ?
O13 Ag1 O14 N7 -37(3) . . . . ?
O14' Ag1 O14 N7 48.4(18) . . . . ?
S6 Ag1 O14 N7 68(3) . . . . ?
S3 Ag1 O14 N7 -179(3) . . . . ?
C5 C6 S1 C12 -101.6(4) . . . . ?
C1 C6 S1 C12 84.2(4) . . . . ?
C11 C12 S1 C6 -94.0(4) . . . . ?
C13 C12 S1 C6 88.8(4) . . . . ?
C23 C22 S2 C16 84.6(4) . . . . ?
C21 C22 S2 C16 -94.4(4) . . . . ?
C23 C22 S2 Ag2 -33.9(4) . . . . ?
C21 C22 S2 Ag2 147.0(3) . . . . ?
C15 C16 S2 C22 -80.3(4) . . . . ?
C11 C16 S2 C22 97.0(4) . . . . ?
C15 C16 S2 Ag2 28.4(4) . . . . ?
C11 C16 S2 Ag2 -154.3(3) . . . . ?
O20 Ag2 S2 C22 122.27(19) . . . . ?
O12 Ag2 S2 C22 -151.96(18) . . . . ?
S7 Ag2 S2 C22 -34.03(17) . . . . ?
O20 Ag2 S2 C16 15.5(2) . . . . ?
O12 Ag2 S2 C16 101.2(2) . . . . ?
S7 Ag2 S2 C16 -140.84(18) . . . . ?
C25 C26 S3 C32 -93.3(4) . . . . ?
C21 C26 S3 C32 89.0(4) . . . . ?
C25 C26 S3 Ag1 140.6(4) . . . . ?
C21 C26 S3 Ag1 -37.1(4) . . . . ?
C33 C32 S3 C26 91.0(4) . . . . ?
C31 C32 S3 C26 -89.5(4) . . . . ?
C33 C32 S3 Ag1 -154.7(3) . . . . ?
C31 C32 S3 Ag1 24.8(4) . . . . ?
O13 Ag1 S3 C26 173.6(2) . . . . ?
O14' Ag1 S3 C26 -122.6(6) . . . . ?
S6 Ag1 S3 C26 -16.30(17) . . . . ?
O14 Ag1 S3 C26 -136.7(8) . . . . ?
O13 Ag1 S3 C32 60.6(2) . . . . ?
O14' Ag1 S3 C32 124.4(6) . . . . ?
S6 Ag1 S3 C32 -129.29(18) . . . . ?
O14 Ag1 S3 C32 110.3(8) . . . . ?
C1 C2 S4 C36 -89.2(4) . . . . ?
C3 C2 S4 C36 92.9(4) . . . . ?
C35 C36 S4 C2 -82.4(4) . . . . ?
C31 C36 S4 C2 100.7(4) . . . . ?
C55 C56 S5 C62 -107.5(4) . . . . ?
C51 C56 S5 C62 81.5(4) . . . . ?
C61 C62 S5 C56 -91.5(4) . . . . ?
C63 C62 S5 C56 91.0(4) . . . . ?
C73 C72 S6 C66 78.5(4) . . . . ?
C71 C72 S6 C66 -100.2(4) . . . . ?
C73 C72 S6 Ag1 -39.9(4) . . . . ?
C71 C72 S6 Ag1 141.3(4) . . . . ?
C65 C66 S6 C72 -86.5(4) . . . . ?
C61 C66 S6 C72 92.2(4) . . . . ?
C65 C66 S6 Ag1 25.8(5) . . . . ?
C61 C66 S6 Ag1 -155.5(3) . . . . ?
O13 Ag1 S6 C72 134.7(2) . . . . ?
O14' Ag1 S6 C72 63.2(7) . . . . ?
S3 Ag1 S6 C72 -37.19(18) . . . . ?
O14 Ag1 S6 C72 56.7(3) . . . . ?
O13 Ag1 S6 C66 26.6(2) . . . . ?
O14' Ag1 S6 C66 -44.8(7) . . . . ?
S3 Ag1 S6 C66 -145.25(17) . . . . ?
O14 Ag1 S6 C66 -51.3(3) . . . . ?
C75 C76 S7 C82 -84.2(4) . . . . ?
C71 C76 S7 C82 96.7(4) . . . . ?
C75 C76 S7 Ag2 148.2(4) . . . . ?
C71 C76 S7 Ag2 -31.0(4) . . . . ?
C81 C82 S7 C76 -87.8(4) . . . . ?
C83 C82 S7 C76 90.5(4) . . . . ?
C81 C82 S7 Ag2 28.7(5) . . . . ?
C83 C82 S7 Ag2 -153.0(3) . . . . ?
O20 Ag2 S7 C76 -169.5(2) . . . . ?
O12 Ag2 S7 C76 85.73(19) . . . . ?
S2 Ag2 S7 C76 -17.81(17) . . . . ?
O20 Ag2 S7 C82 76.6(2) . . . . ?
O12 Ag2 S7 C82 -28.1(2) . . . . ?
S2 Ag2 S7 C82 -131.68(18) . . . . ?
C53 C52 S8 C86 100.5(4) . . . . ?
C51 C52 S8 C86 -85.2(4) . . . . ?
C81 C86 S8 C52 97.6(4) . . . . ?
C85 C86 S8 C52 -83.4(4) . . . . ?
O15 N7 O14' Ag1 167(3) . . . . ?
O14 N7 O14' Ag1 58(2) . . . . ?
C102 N7 O14' Ag1 -41(5) . . . . ?
O13 Ag1 O14' N7 33(4) . . . . ?
S6 Ag1 O14' N7 144(4) . . . . ?
S3 Ag1 O14' N7 -100(4) . . . . ?
O14 Ag1 O14' N7 -53(3) . . . . ?
